data_2023200
loop_
_publ_author_name
'Eadsforth, Megan A.'
'Kong, Linghan'
'Whitehead, George'
'Vit\'orica-Yrez\'abal, I\~nigo J.'
'O'Keefe, Raymond T.'
'Bryce, Richard A.'
'Whitehead, Roger C.'

_publ_section_title
;
 Structural determination of oleanane-28,13\b-olide and
 taraxerane-28,14\b-olide fluorolactonization products from the reaction
 of oleanolic acid with SelectfluorTM
;
_journal_coeditor_code YY2009
_journal_issue 8
_journal_name_full 'Acta Crystallographica Section E Crystallographic Communications'
_journal_paper_doi 10.1107/S2056989024006480
_journal_volume 80
_journal_year 2024
_chemical_absolute_configuration ad
_chemical_formula_iupac '2C30 H47 F O3, C H4 O'
_chemical_formula_moiety '2(C30 H47 F O3), C H4 O'
_chemical_formula_sum 'C61 H98 F2 O7'
_chemical_formula_weight 981.39
_chemical_name_systematic
;
12-\a-Fluoro-3\b-hydroxyolean-28,13\b-olide methanol hemisolvate
;
_space_group_crystal_system monoclinic
_space_group_IT_number 4
_space_group_name_Hall 'P 2yb'
_space_group_name_H-M_alt 'P 1 21 1'
_atom_sites_solution_hydrogens mixed
_atom_sites_solution_primary dual
_audit_creation_method
;
Olex2 1.5
(compiled 2024.02.16 svn.r378c4104 for OlexSys, GUI svn.r6928)
;
_cell_angle_alpha 90
_cell_angle_beta 94.1762(17)
_cell_angle_gamma 90
_cell_formula_units_Z 4
_cell_length_a 12.4983(2)
_cell_length_b 7.17223(12)
_cell_length_c 60.3774(12)
_cell_measurement_reflns_used 13347
_cell_measurement_temperature 100.00(10)
_cell_measurement_theta_max 74.6780
_cell_measurement_theta_min 1.5070
_cell_volume 5397.90(17)
_computing_cell_refinement
;
CrysAlisPro 1.171.40.84a (Rigaku OD, 2020)
;
_computing_data_collection
;
CrysAlisPro 1.171.40.84a (Rigaku OD, 2020)
;
_computing_data_reduction
;
CrysAlisPro 1.171.40.84a (Rigaku OD, 2020)
;
_computing_molecular_graphics
;
Olex2 1.5 (Dolomanov et al., 2009)
;
_computing_publication_material
;
Olex2 1.5 (Dolomanov et al., 20096)
;
_computing_structure_refinement
;
<i>SHELXL2019/3</i> (Sheldrick, 2015bb)
;
_computing_structure_solution
;
<i>SHELXT</i>  (Sheldrick, 2015a)
;
_diffrn_ambient_temperature 100.00(10)
_diffrn_detector_area_resol_mean 10.0000
_diffrn_measured_fraction_theta_full 0.997
_diffrn_measured_fraction_theta_max 0.980
_diffrn_measurement_device 'four-circle diffractometer'
_diffrn_measurement_device_type 'XtaLAB AFC11 (RINC): Kappa single'
_diffrn_measurement_method '\w scans'
_diffrn_radiation_type CuK\a
_diffrn_radiation_wavelength 1.54184
_diffrn_reflns_av_R_equivalents 0.0742
_diffrn_reflns_av_unetI/netI 0.0709
_diffrn_reflns_limit_h_max 15
_diffrn_reflns_limit_h_min -12
_diffrn_reflns_limit_k_max 8
_diffrn_reflns_limit_k_min -8
_diffrn_reflns_limit_l_max 75
_diffrn_reflns_limit_l_min -74
_diffrn_reflns_number 77709
_diffrn_reflns_theta_full 67.684
_diffrn_reflns_theta_max 76.154
_diffrn_reflns_theta_min 2.201
_diffrn_source 'Rotating-anode X-ray tube (dual wavelength)'
_exptl_absorpt_coefficient_mu 0.643
_exptl_absorpt_correction_T_max 1.00000
_exptl_absorpt_correction_T_min 0.48587
_exptl_absorpt_correction_type multi-scan
_exptl_absorpt_process_details
;
(CrysAlisPro; Rigaku OD, 2020)
;
_exptl_crystal_colour 'clear colourless'
_exptl_crystal_density_diffrn 1.208
_exptl_crystal_description plate
_exptl_crystal_F_000 2152
_exptl_crystal_size_max 0.418
_exptl_crystal_size_mid 0.244
_exptl_crystal_size_min 0.054
_refine_diff_density_max 0.763
_refine_diff_density_min -0.541
_refine_ls_abs_structure_details
;
Flack <i>x</i> determined using 7081 quotients
[(<i>I</i>^+^)-(<i>I</i>^-^)]/[(<i>I</i>^+^)+(<i>I</i>^-^)]
(Parsons <i>et al.</i>,  2013)
;
_refine_ls_abs_structure_Flack 0.04(10)
_refine_ls_extinction_method none
_refine_ls_goodness_of_fit_ref 1.045
_refine_ls_hydrogen_treatment constr
_refine_ls_matrix_type full
_refine_ls_number_parameters 1292
_refine_ls_number_reflns 21225
_refine_ls_number_restraints 43
_refine_ls_restrained_S_all 1.045
_refine_ls_R_factor_all 0.1039
_refine_ls_R_factor_gt 0.0975
_refine_ls_shift/su_max 0.000
_refine_ls_shift/su_mean 0.000
_refine_ls_structure_factor_coef Fsqd
_refine_ls_weighting_details 'w=1/[\s^2^(Fo^2^)+(0.1319P)^2^+16.8795P] where P=(Fo^2^+2Fc^2^)/3'
_refine_ls_weighting_scheme calc
_refine_ls_wR_factor_gt 0.2713
_refine_ls_wR_factor_ref 0.2766
_reflns_number_gt 19142
_reflns_number_total 21225
_reflns_threshold_expression 'I > 2\s(I)'
_cod_data_source_file yy2009.cif
_cod_data_source_block 1
_cod_database_code 2023200
_shelx_space_group_comment
;
The symmetry employed for this shelxl refinement is uniquely defined
by the following loop, which should always be used as a source of
symmetry information in preference to the above space-group names.
They are only intended as comments.
;
_shelx_estimated_absorpt_t_min 0.775
_shelx_estimated_absorpt_t_max 0.966

loop_
_space_group_symop_operation_xyz
'x, y, z'
'-x, y+1/2, -z'

loop_
_atom_site_type_symbol
_atom_site_label
_atom_site_fract_x
_atom_site_fract_y
_atom_site_fract_z
_atom_site_U_iso_or_equiv
_atom_site_adp_type
_atom_site_calc_flag
_atom_site_occupancy
_atom_site_disorder_assembly
_atom_site_disorder_group
O O13 0.2010(5) -0.0663(9) 0.49918(11) 0.0378(14) Uani d 1 . .
H H13 0.227588 0.036854 0.497586 0.057 Uiso d 1 . .
C C121 0.0913(7) -0.0603(13) 0.49219(19) 0.044(2) Uani d 1 . .
H H12E 0.082825 -0.030947 0.476307 0.066 Uiso calc 1 . .
H H12F 0.055924 0.035958 0.500569 0.066 Uiso calc 1 . .
H H12G 0.058565 -0.181743 0.494824 0.066 Uiso calc 1 . .
O O14 0.6992(5) 0.0744(9) 0.00058(11) 0.0399(14) Uani d 1 . .
H H14 0.723344 -0.031516 -0.000119 0.060 Uiso d 1 . .
C C122 0.5940(8) 0.0669(16) 0.0077(2) 0.051(3) Uani d 1 . .
H H12H 0.548650 -0.008940 -0.002700 0.077 Uiso calc 1 . .
H H12I 0.564632 0.193367 0.008223 0.077 Uiso calc 1 . .
H H12J 0.595871 0.011038 0.022545 0.077 Uiso calc 1 . .
F F1A 0.1075(3) 0.4109(7) 0.36114(8) 0.0341(11) Uani d 1 . .
O O1A 0.3127(4) 0.7268(8) 0.34616(9) 0.0267(11) Uani d 1 . .
O O2A 0.4107(5) 0.8594(9) 0.32041(10) 0.0369(14) Uani d 1 . .
O O3A 0.2403(5) 0.2994(8) 0.49106(9) 0.0317(12) Uani d 1 . .
H H3A 0.240270 0.400417 0.497400 0.047 Uiso d 1 . .
C C1A 0.1610(6) 0.4831(11) 0.43359(13) 0.0265(16) Uani d 1 . .
H H1AA 0.105929 0.575476 0.428370 0.032 Uiso calc 1 . .
H H1AB 0.140697 0.361522 0.426740 0.032 Uiso calc 1 . .
C C2A 0.1616(6) 0.4656(12) 0.45857(14) 0.0306(17) Uani d 1 . .
H H2AA 0.089791 0.424517 0.462534 0.037 Uiso calc 1 . .
H H2AB 0.175915 0.589457 0.465376 0.037 Uiso calc 1 . .
C C3A 0.2453(7) 0.3281(11) 0.46806(13) 0.0285(16) Uani d 1 . .
H H3AA 0.228476 0.205527 0.460704 0.034 Uiso calc 1 . .
C C4A 0.3606(6) 0.3830(11) 0.46205(14) 0.0278(16) Uani d 1 . .
C C5A 0.3573(6) 0.4112(11) 0.43671(13) 0.0259(15) Uani d 1 . .
H H5A 0.337445 0.285740 0.430447 0.031 Uiso calc 1 . .
C C6A 0.4679(6) 0.4520(12) 0.42803(14) 0.0316(17) Uani d 1 . .
H H6AA 0.487892 0.583111 0.431353 0.038 Uiso calc 1 . .
H H6AB 0.522486 0.370588 0.435800 0.038 Uiso calc 1 . .
C C7A 0.4670(6) 0.4191(12) 0.40325(14) 0.0307(17) Uani d 1 . .
H H7AA 0.457738 0.284000 0.400373 0.037 Uiso calc 1 . .
H H7AB 0.537702 0.455731 0.398246 0.037 Uiso calc 1 . .
C C8A 0.3794(5) 0.5250(11) 0.38929(12) 0.0237(15) Uani d 1 . .
C C9A 0.2697(6) 0.5153(10) 0.40019(13) 0.0233(15) Uani d 1 . .
H H9A 0.245792 0.383288 0.397870 0.028 Uiso calc 1 . .
C C10A 0.2711(6) 0.5439(11) 0.42576(13) 0.0256(15) Uani d 1 . .
C C11A 0.1853(6) 0.6295(11) 0.38662(13) 0.0261(16) Uani d 1 . .
H H11A 0.115943 0.614895 0.393353 0.031 Uiso calc 1 . .
H H11B 0.205666 0.762688 0.387821 0.031 Uiso calc 1 . .
C C12A 0.1692(5) 0.5801(11) 0.36244(13) 0.0258(15) Uani d 1 . .
H H12A 0.127823 0.681624 0.354332 0.031 Uiso calc 1 . .
C C13A 0.2720(6) 0.5393(11) 0.35072(12) 0.0240(15) Uani d 1 . .
C C14A 0.3617(5) 0.4344(11) 0.36511(12) 0.0242(14) Uani d 1 . .
C C15A 0.4662(5) 0.4408(12) 0.35280(14) 0.0288(16) Uani d 1 . .
H H15A 0.501742 0.562443 0.355804 0.035 Uiso calc 1 . .
H H15B 0.515275 0.342220 0.358917 0.035 Uiso calc 1 . .
C C16A 0.4488(6) 0.4144(12) 0.32781(13) 0.0293(16) Uani d 1 . .
H H16A 0.435998 0.280543 0.324643 0.035 Uiso calc 1 . .
H H16B 0.515228 0.450779 0.320911 0.035 Uiso calc 1 . .
C C17A 0.3544(6) 0.5279(11) 0.31694(13) 0.0251(15) Uani d 1 . .
C C18A 0.2500(6) 0.4707(12) 0.32640(13) 0.0269(16) Uani d 1 . .
H H18A 0.194202 0.556945 0.319500 0.032 Uiso calc 1 . .
C C19A 0.2145(6) 0.2734(12) 0.31882(14) 0.0321(17) Uani d 1 . .
H H19A 0.145128 0.242534 0.324842 0.039 Uiso calc 1 . .
H H19B 0.268385 0.180999 0.324610 0.039 Uiso calc 1 . .
C C20A 0.2029(6) 0.2639(14) 0.29321(14) 0.0342(18) Uani d 1 . .
C C21A 0.3070(7) 0.3285(13) 0.28363(14) 0.0326(18) Uani d 1 . .
H H21A 0.296016 0.331042 0.267224 0.039 Uiso calc 1 . .
H H21B 0.364215 0.236664 0.287676 0.039 Uiso calc 1 . .
C C22A 0.3446(6) 0.5221(11) 0.29183(14) 0.0292(16) Uani d 1 . .
H H22A 0.415022 0.550831 0.286110 0.035 Uiso calc 1 . .
H H22B 0.292621 0.617654 0.286084 0.035 Uiso calc 1 . .
C C23A 0.4336(8) 0.2169(15) 0.46882(15) 0.043(2) Uani d 1 . .
H H23A 0.420354 0.177366 0.483909 0.064 Uiso calc 1 . .
H H23B 0.508887 0.254161 0.468354 0.064 Uiso calc 1 . .
H H23C 0.418252 0.113232 0.458494 0.064 Uiso calc 1 . .
C C24A 0.4027(7) 0.5495(13) 0.47614(14) 0.0350(18) Uani d 1 . .
H H24A 0.350924 0.652155 0.474564 0.052 Uiso calc 1 . .
H H24B 0.471592 0.590423 0.471077 0.052 Uiso calc 1 . .
H H24C 0.412285 0.512038 0.491768 0.052 Uiso calc 1 . .
C C25A 0.2871(7) 0.7524(11) 0.43231(13) 0.0308(16) Uani d 1 . .
H H25A 0.362371 0.787060 0.431251 0.046 Uiso calc 1 . .
H H25B 0.267534 0.770859 0.447583 0.046 Uiso calc 1 . .
H H25C 0.241369 0.830495 0.422225 0.046 Uiso calc 1 . .
C C26A 0.4192(6) 0.7291(11) 0.38877(13) 0.0264(15) Uani d 1 . .
H H26A 0.360022 0.810311 0.383276 0.040 Uiso calc 1 . .
H H26B 0.477891 0.738527 0.378916 0.040 Uiso calc 1 . .
H H26C 0.444880 0.767829 0.403795 0.040 Uiso calc 1 . .
C C27A 0.3266(7) 0.2250(12) 0.36667(13) 0.0315(17) Uani d 1 . .
H H27A 0.341944 0.180210 0.381906 0.047 Uiso calc 1 . .
H H27B 0.366317 0.149600 0.356505 0.047 Uiso calc 1 . .
H H27C 0.249471 0.214379 0.362579 0.047 Uiso calc 1 . .
C C28A 0.3665(7) 0.7229(12) 0.32693(13) 0.0306(17) Uani d 1 . .
C C29A 0.1072(7) 0.3815(17) 0.28368(16) 0.045(2) Uani d 1 . .
H H29A 0.042280 0.343998 0.290686 0.068 Uiso calc 1 . .
H H29B 0.096851 0.361537 0.267608 0.068 Uiso calc 1 . .
H H29C 0.121719 0.513712 0.286675 0.068 Uiso calc 1 . .
C C30A 0.1830(7) 0.0579(14) 0.28648(16) 0.040(2) Uani d 1 . .
H H30A 0.243136 -0.018707 0.292519 0.060 Uiso calc 1 . .
H H30B 0.176674 0.047674 0.270255 0.060 Uiso calc 1 . .
H H30C 0.116462 0.014253 0.292418 0.060 Uiso calc 1 . .
F F1D -0.3048(3) 0.5948(7) 0.13742(8) 0.0349(11) Uani d 1 . .
O O1D -0.0917(4) 0.2741(7) 0.15326(9) 0.0266(11) Uani d 1 . .
O O2D 0.0232(5) 0.1409(9) 0.17898(11) 0.0374(14) Uani d 1 . .
O O3D -0.2534(5) 0.7097(9) 0.00820(10) 0.0362(13) Uani d 1 . .
H H3D -0.262068 0.609859 0.001688 0.054 Uiso d 1 . .
C C1D -0.2974(6) 0.5220(11) 0.06531(14) 0.0295(17) Uani d 1 . .
H H1DA -0.349438 0.429149 0.070177 0.035 Uiso calc 1 . .
H H1DB -0.312891 0.642607 0.072376 0.035 Uiso calc 1 . .
C C2D -0.3124(6) 0.5434(12) 0.04016(14) 0.0308(17) Uani d 1 . .
H H2DA -0.304470 0.419832 0.033149 0.037 Uiso calc 1 . .
H H2DB -0.386013 0.588606 0.036053 0.037 Uiso calc 1 . .
C C3D -0.2329(7) 0.6769(11) 0.03126(14) 0.0299(17) Uani d 1 . .
H H3DA -0.243996 0.798951 0.038761 0.036 Uiso calc 1 . .
C C4D -0.1149(6) 0.6204(11) 0.03755(15) 0.0305(17) Uani d 1 . .
C C5D -0.1010(6) 0.5916(10) 0.06285(13) 0.0253(15) Uani d 1 . .
H H5D -0.116113 0.716751 0.069222 0.030 Uiso calc 1 . .
C C6D 0.0142(6) 0.5471(12) 0.07181(14) 0.0307(17) Uani d 1 . .
H H6DA 0.030548 0.415354 0.068522 0.037 Uiso calc 1 . .
H H6DB 0.064746 0.626617 0.064168 0.037 Uiso calc 1 . .
C C7D 0.0302(6) 0.5794(11) 0.09662(13) 0.0271(15) Uani d 1 . .
H H7DA 0.024084 0.714640 0.099562 0.033 Uiso calc 1 . .
H H7DB 0.103775 0.540306 0.101786 0.033 Uiso calc 1 . .
C C8D -0.0501(5) 0.4747(11) 0.11020(13) 0.0236(15) Uani d 1 . .
C C9D -0.1665(5) 0.4859(10) 0.09895(13) 0.0240(15) Uani d 1 . .
H H9D -0.188648 0.617991 0.101285 0.029 Uiso calc 1 . .
C C10D -0.1811(6) 0.4584(11) 0.07331(13) 0.0260(15) Uani d 1 . .
C C11D -0.2445(6) 0.3693(12) 0.11224(13) 0.0289(16) Uani d 1 . .
H H11C -0.318165 0.383327 0.105219 0.035 Uiso calc 1 . .
H H11D -0.224676 0.235971 0.111367 0.035 Uiso calc 1 . .
C C12D -0.2441(6) 0.4251(12) 0.13639(13) 0.0293(16) Uani d 1 . .
H H12D -0.280414 0.325427 0.144668 0.035 Uiso calc 1 . .
C C13D -0.1348(6) 0.4653(11) 0.14831(12) 0.0243(15) Uani d 1 . .
C C14D -0.0531(6) 0.5679(11) 0.13456(12) 0.0246(15) Uani d 1 . .
C C15D 0.0583(6) 0.5583(12) 0.14722(14) 0.0300(17) Uani d 1 . .
H H15C 0.091157 0.436467 0.144074 0.036 Uiso calc 1 . .
H H15D 0.104150 0.656592 0.141365 0.036 Uiso calc 1 . .
C C16D 0.0587(6) 0.5819(12) 0.17250(14) 0.0287(16) Uani d 1 . .
H H16C 0.050557 0.715799 0.175981 0.034 Uiso calc 1 . .
H H16D 0.128815 0.540094 0.179424 0.034 Uiso calc 1 . .
C C17D -0.0317(6) 0.4710(11) 0.18275(14) 0.0268(15) Uani d 1 . .
C C18D -0.1415(5) 0.5336(11) 0.17248(13) 0.0243(15) Uani d 1 . .
H H18D -0.195259 0.451162 0.179089 0.029 Uiso calc 1 . .
C C19D -0.1681(6) 0.7325(11) 0.17957(13) 0.0275(16) Uani d 1 . .
H H19C -0.240375 0.767565 0.173089 0.033 Uiso calc 1 . .
H H19D -0.115533 0.820794 0.173950 0.033 Uiso calc 1 . .
C C20D -0.1650(6) 0.7450(11) 0.20514(14) 0.0296(16) Uani d 1 . .
C C21D -0.0584(7) 0.6705(12) 0.21573(14) 0.0325(17) Uani d 1 . .
H H21C -0.062096 0.667665 0.232046 0.039 Uiso calc 1 . .
H H21D -0.000509 0.758294 0.212413 0.039 Uiso calc 1 . .
C C22D -0.0286(6) 0.4756(12) 0.20785(14) 0.0308(17) Uani d 1 . .
H H22C 0.044214 0.442462 0.214174 0.037 Uiso calc 1 . .
H H22D -0.079720 0.382909 0.213106 0.037 Uiso calc 1 . .
C C23D -0.0452(8) 0.7871(15) 0.03123(15) 0.042(2) Uani d 1 . .
H H23D -0.055791 0.891393 0.041335 0.063 Uiso calc 1 . .
H H23E -0.066178 0.825490 0.015946 0.063 Uiso calc 1 . .
H H23F 0.030490 0.750437 0.032395 0.063 Uiso calc 1 . .
C C24D -0.0810(7) 0.4530(14) 0.02354(14) 0.0372(19) Uani d 1 . .
H H24D -0.081879 0.489838 0.007903 0.056 Uiso calc 1 . .
H H24E -0.131217 0.349606 0.025084 0.056 Uiso calc 1 . .
H H24F -0.008499 0.413319 0.028768 0.056 Uiso calc 1 . .
C C25D -0.1721(7) 0.2518(11) 0.06663(13) 0.0301(16) Uani d 1 . .
H H25D -0.096252 0.215915 0.067132 0.045 Uiso calc 1 . .
H H25E -0.204890 0.234149 0.051537 0.045 Uiso calc 1 . .
H H25F -0.209257 0.173948 0.076978 0.045 Uiso calc 1 . .
C C26D -0.0116(6) 0.2686(11) 0.11111(13) 0.0278(16) Uani d 1 . .
H H26D -0.069222 0.188812 0.115880 0.042 Uiso calc 1 . .
H H26E 0.051406 0.257403 0.121692 0.042 Uiso calc 1 . .
H H26F 0.007458 0.229791 0.096342 0.042 Uiso calc 1 . .
C C27D -0.0850(7) 0.7756(12) 0.13252(13) 0.0328(17) Uani d 1 . .
H H27D -0.045033 0.847217 0.144212 0.049 Uiso calc 1 . .
H H27E -0.162097 0.788553 0.134088 0.049 Uiso calc 1 . .
H H27F -0.067957 0.822756 0.117949 0.049 Uiso calc 1 . .
C C28D -0.0278(6) 0.2774(11) 0.17245(13) 0.0279(16) Uani d 1 . .
C C29D -0.2602(7) 0.6442(14) 0.21412(14) 0.0355(19) Uani d 1 . .
H H29D -0.326762 0.686069 0.206042 0.053 Uiso calc 1 . .
H H29E -0.263041 0.672348 0.229955 0.053 Uiso calc 1 . .
H H29F -0.252123 0.509433 0.212149 0.053 Uiso calc 1 . .
C C30D -0.1736(8) 0.9511(14) 0.21128(15) 0.041(2) Uani d 1 . .
H H30D -0.171714 0.963662 0.227468 0.062 Uiso calc 1 . .
H H30E -0.241217 1.001945 0.204603 0.062 Uiso calc 1 . .
H H30F -0.113307 1.019837 0.205707 0.062 Uiso calc 1 . .
F F1B 0.4000(5) -0.3445(7) 0.15133(9) 0.0426(13) Uani d 1 . .
O O1B 0.5350(4) 0.0789(9) 0.16920(10) 0.0318(12) Uani d 1 . .
O O2B 0.5938(5) 0.2795(10) 0.19574(12) 0.0475(17) Uani d 1 . .
O O3B 0.2899(5) -0.0943(8) 0.02089(9) 0.0337(13) Uani d 1 . .
H H3B 0.265729 -0.193374 0.015961 0.051 Uiso d 1 . .
C C1B 0.4070(6) -0.2236(10) 0.07830(13) 0.0262(15) Uani d 1 . .
H H1BA 0.471590 -0.297242 0.083082 0.031 Uiso calc 1 . .
H H1BB 0.344093 -0.288291 0.083764 0.031 Uiso calc 1 . .
C C2B 0.3952(6) -0.2193(10) 0.05335(14) 0.0289(16) Uani d 1 . .
H H2BA 0.386400 -0.348379 0.047687 0.035 Uiso calc 1 . .
H H2BB 0.461563 -0.167723 0.047738 0.035 Uiso calc 1 . .
C C3B 0.2989(6) -0.1015(10) 0.04436(13) 0.0280(16) Uani d 1 . .
H H3BA 0.232604 -0.162934 0.049164 0.034 Uiso calc 1 . .
C C4B 0.3019(6) 0.0962(10) 0.05378(13) 0.0253(15) Uani d 1 . .
C C5B 0.3178(6) 0.0870(10) 0.07943(13) 0.0233(14) Uani d 1 . .
H H5B 0.253696 0.018260 0.084151 0.028 Uiso calc 1 . .
C C6B 0.3139(6) 0.2769(10) 0.09083(13) 0.0265(15) Uani d 1 . .
H H6BA 0.380846 0.346115 0.088641 0.032 Uiso calc 1 . .
H H6BB 0.253055 0.349983 0.083952 0.032 Uiso calc 1 . .
C C7B 0.3011(6) 0.2558(10) 0.11548(12) 0.0224(14) Uani d 1 . .
H H7BA 0.230370 0.198573 0.117491 0.027 Uiso calc 1 . .
H H7BB 0.301438 0.381294 0.122312 0.027 Uiso calc 1 . .
C C8B 0.3887(6) 0.1368(10) 0.12788(13) 0.0236(15) Uani d 1 . .
C C9B 0.4061(6) -0.0484(10) 0.11484(13) 0.0255(15) Uani d 1 . .
H H9B 0.339040 -0.122187 0.116192 0.031 Uiso calc 1 . .
C C10B 0.4167(5) -0.0285(10) 0.08918(13) 0.0226(14) Uani d 1 . .
C C11B 0.4952(7) -0.1645(11) 0.12688(14) 0.0295(16) Uani d 1 . .
H H11E 0.500908 -0.284678 0.118999 0.035 Uiso calc 1 . .
H H11F 0.564244 -0.097927 0.126056 0.035 Uiso calc 1 . .
C C12B 0.4786(7) -0.2038(11) 0.15101(14) 0.0317(17) Uani d 1 . .
H H12B 0.547192 -0.251923 0.158443 0.038 Uiso calc 1 . .
C C13B 0.4392(6) -0.0409(11) 0.16456(13) 0.0252(15) Uani d 1 . .
C C14B 0.3523(6) 0.0800(10) 0.15178(13) 0.0231(14) Uani d 1 . .
C C15B 0.3331(6) 0.2558(10) 0.16609(13) 0.0266(15) Uani d 1 . .
H H15E 0.389587 0.348630 0.163608 0.032 Uiso calc 1 . .
H H15F 0.263260 0.311602 0.160887 0.032 Uiso calc 1 . .
C C16B 0.3329(7) 0.2183(11) 0.19086(13) 0.0300(16) Uani d 1 . .
H H16E 0.265324 0.154448 0.193898 0.036 Uiso calc 1 . .
H H16F 0.335078 0.338706 0.198900 0.036 Uiso calc 1 . .
C C17B 0.4297(6) 0.0961(11) 0.19992(13) 0.0273(16) Uani d 1 . .
C C18B 0.4210(6) -0.0978(11) 0.18883(13) 0.0246(15) Uani d 1 . .
H H18B 0.487769 -0.165379 0.194295 0.030 Uiso calc 1 . .
C C19B 0.3286(6) -0.2131(11) 0.19704(13) 0.0263(15) Uani d 1 . .
H H19E 0.327764 -0.338306 0.190123 0.032 Uiso calc 1 . .
H H19F 0.259351 -0.151350 0.192699 0.032 Uiso calc 1 . .
C C20B 0.3427(6) -0.2323(12) 0.22277(13) 0.0278(16) Uani d 1 . .
C C21B 0.3531(7) -0.0361(12) 0.23365(13) 0.0306(17) Uani d 1 . .
H H21E 0.283559 0.029558 0.231190 0.037 Uiso calc 1 . .
H H21F 0.368231 -0.051310 0.249873 0.037 Uiso calc 1 . .
C C22B 0.4404(7) 0.0844(12) 0.22476(14) 0.0336(18) Uani d 1 . .
H H22E 0.436411 0.211425 0.231059 0.040 Uiso calc 1 . .
H H22F 0.511469 0.031569 0.229608 0.040 Uiso calc 1 . .
C C23B 0.1903(7) 0.1844(13) 0.04754(14) 0.0329(18) Uani d 1 . .
H H23G 0.169867 0.161643 0.031799 0.049 Uiso calc 1 . .
H H23H 0.193739 0.319051 0.050287 0.049 Uiso calc 1 . .
H H23I 0.136923 0.128314 0.056612 0.049 Uiso calc 1 . .
C C24B 0.3866(7) 0.2173(12) 0.04298(13) 0.0312(17) Uani d 1 . .
H H24G 0.457201 0.158172 0.045299 0.047 Uiso calc 1 . .
H H24H 0.388954 0.341354 0.049794 0.047 Uiso calc 1 . .
H H24I 0.367137 0.228871 0.027022 0.047 Uiso calc 1 . .
C C25B 0.5278(6) 0.0522(12) 0.08405(13) 0.0287(16) Uani d 1 . .
H H25G 0.542907 0.019434 0.068839 0.043 Uiso calc 1 . .
H H25H 0.583576 -0.000157 0.094485 0.043 Uiso calc 1 . .
H H25I 0.526735 0.188187 0.085611 0.043 Uiso calc 1 . .
C C26B 0.4919(6) 0.2590(11) 0.12909(14) 0.0280(16) Uani d 1 . .
H H26G 0.484922 0.359864 0.139845 0.042 Uiso calc 1 . .
H H26H 0.501524 0.312387 0.114424 0.042 Uiso calc 1 . .
H H26I 0.554173 0.181817 0.133761 0.042 Uiso calc 1 . .
C C27B 0.2448(6) -0.0313(11) 0.14986(13) 0.0267(15) Uani d 1 . .
H H27G 0.199661 0.013538 0.137004 0.040 Uiso calc 1 . .
H H27H 0.207150 -0.013183 0.163386 0.040 Uiso calc 1 . .
H H27I 0.259924 -0.164241 0.148001 0.040 Uiso calc 1 . .
C C28B 0.5274(7) 0.1642(13) 0.18911(15) 0.0335(18) Uani d 1 . .
C C29B 0.4423(7) -0.3479(12) 0.23034(13) 0.0300(16) Uani d 1 . .
H H29G 0.441818 -0.374368 0.246254 0.045 Uiso calc 1 . .
H H29H 0.507159 -0.277645 0.227527 0.045 Uiso calc 1 . .
H H29I 0.441357 -0.465485 0.222053 0.045 Uiso calc 1 . .
C C30B 0.2433(7) -0.3292(14) 0.23056(14) 0.0348(18) Uani d 1 . .
H H30G 0.236527 -0.453372 0.223832 0.052 Uiso calc 1 . .
H H30H 0.179432 -0.255236 0.226075 0.052 Uiso calc 1 . .
H H30I 0.250135 -0.341122 0.246772 0.052 Uiso calc 1 . .
F F1C 0.8093(5) 0.3451(7) 0.34930(9) 0.0401(12) Uani d 1 . .
O O1C 0.9292(4) -0.0814(8) 0.33233(9) 0.0290(11) Uani d 1 . .
O O2C 0.9693(5) -0.2869(10) 0.30602(11) 0.0443(16) Uani d 1 . .
O O3C 0.7735(5) 0.1025(8) 0.47955(10) 0.0373(14) Uani d 1 . .
H H3C 0.744835 0.195684 0.484334 0.056 Uiso d 1 . .
C C1C 0.8581(6) 0.2275(10) 0.42259(13) 0.0253(15) Uani d 1 . .
H H1CA 0.919843 0.300812 0.418014 0.030 Uiso calc 1 . .
H H1CB 0.791765 0.291899 0.416804 0.030 Uiso calc 1 . .
C C2C 0.8615(6) 0.2244(11) 0.44778(14) 0.0301(16) Uani d 1 . .
H H2CA 0.857294 0.353652 0.453397 0.036 Uiso calc 1 . .
H H2CB 0.930479 0.170208 0.453760 0.036 Uiso calc 1 . .
C C3C 0.7681(6) 0.1090(10) 0.45604(13) 0.0270(16) Uani d 1 . .
H H3CA 0.699455 0.172275 0.450846 0.032 Uiso calc 1 . .
C C4C 0.7643(6) -0.0911(11) 0.44686(13) 0.0263(15) Uani d 1 . .
C C5C 0.7667(6) -0.0832(10) 0.42118(13) 0.0229(14) Uani d 1 . .
H H5C 0.700307 -0.013080 0.416039 0.028 Uiso calc 1 . .
C C6C 0.7541(6) -0.2720(11) 0.40983(13) 0.0275(16) Uani d 1 . .
H H6CA 0.821691 -0.343396 0.412434 0.033 Uiso calc 1 . .
H H6CB 0.696456 -0.342964 0.416448 0.033 Uiso calc 1 . .
C C7C 0.7273(6) -0.2526(10) 0.38509(13) 0.0237(14) Uani d 1 . .
H H7CA 0.655491 -0.194615 0.382619 0.028 Uiso calc 1 . .
H H7CB 0.723265 -0.378500 0.378372 0.028 Uiso calc 1 . .
C C8C 0.8084(6) -0.1354(10) 0.37313(12) 0.0233(15) Uani d 1 . .
C C9C 0.8335(5) 0.0512(10) 0.38620(13) 0.0222(14) Uani d 1 . .
H H9C 0.765800 0.125974 0.384537 0.027 Uiso calc 1 . .
C C10C 0.8612(5) 0.0321(10) 0.41190(13) 0.0231(15) Uani d 1 . .
C C11C 0.9166(6) 0.1628(11) 0.37427(13) 0.0272(16) Uani d 1 . .
H H11G 0.929508 0.282486 0.382186 0.033 Uiso calc 1 . .
H H11H 0.984973 0.092681 0.375259 0.033 Uiso calc 1 . .
C C12C 0.8858(6) 0.2035(10) 0.35039(14) 0.0270(16) Uani d 1 . .
H H12C 0.950788 0.249348 0.343318 0.032 Uiso calc 1 . .
C C13C 0.8370(6) 0.0418(10) 0.33643(13) 0.0255(15) Uani d 1 . .
C C14C 0.7566(5) -0.0762(10) 0.34887(12) 0.0219(14) Uani d 1 . .
C C15C 0.7265(6) -0.2518(11) 0.33461(13) 0.0293(16) Uani d 1 . .
H H15G 0.784122 -0.345718 0.337219 0.035 Uiso calc 1 . .
H H15H 0.659812 -0.305978 0.339732 0.035 Uiso calc 1 . .
C C16C 0.7103(6) -0.2154(11) 0.31007(14) 0.0284(16) Uani d 1 . .
H H16G 0.641649 -0.148342 0.306871 0.034 Uiso calc 1 . .
H H16H 0.705509 -0.335800 0.302047 0.034 Uiso calc 1 . .
C C17C 0.8045(6) -0.0963(12) 0.30135(13) 0.0280(16) Uani d 1 . .
C C18C 0.8039(6) 0.0962(11) 0.31209(12) 0.0250(15) Uani d 1 . .
H H18C 0.868414 0.160301 0.306828 0.030 Uiso calc 1 . .
C C19C 0.7089(6) 0.2176(10) 0.30336(13) 0.0247(15) Uani d 1 . .
H H19G 0.715654 0.343444 0.310064 0.030 Uiso calc 1 . .
H H19H 0.641037 0.161644 0.307639 0.030 Uiso calc 1 . .
C C20C 0.7067(6) 0.2333(11) 0.27792(13) 0.0260(15) Uani d 1 . .
C C21C 0.7064(7) 0.0383(11) 0.26743(13) 0.0293(16) Uani d 1 . .
H H21G 0.638003 -0.024290 0.270158 0.035 Uiso calc 1 . .
H H21H 0.709222 0.051822 0.251169 0.035 Uiso calc 1 . .
C C22C 0.7990(7) -0.0860(12) 0.27618(14) 0.0318(17) Uani d 1 . .
H H22G 0.789006 -0.212866 0.269902 0.038 Uiso calc 1 . .
H H22H 0.867275 -0.035611 0.271369 0.038 Uiso calc 1 . .
C C23C 0.6580(7) -0.1792(13) 0.45274(14) 0.0340(18) Uani d 1 . .
H H23J 0.659617 -0.313559 0.449806 0.051 Uiso calc 1 . .
H H23K 0.598490 -0.122312 0.443672 0.051 Uiso calc 1 . .
H H23L 0.648082 -0.158100 0.468496 0.051 Uiso calc 1 . .
C C24C 0.8561(7) -0.2110(12) 0.45813(13) 0.0296(16) Uani d 1 . .
H H24J 0.844558 -0.226863 0.473897 0.044 Uiso calc 1 . .
H H24K 0.924979 -0.148423 0.456669 0.044 Uiso calc 1 . .
H H24L 0.856925 -0.333431 0.450937 0.044 Uiso calc 1 . .
C C25C 0.9747(6) -0.0491(12) 0.41754(13) 0.0290(16) Uani d 1 . .
H H25J 1.001577 -0.007296 0.432367 0.043 Uiso calc 1 . .
H H25K 1.023111 -0.005902 0.406562 0.043 Uiso calc 1 . .
H H25L 0.971216 -0.185635 0.417265 0.043 Uiso calc 1 . .
C C26C 0.9098(6) -0.2591(11) 0.37235(13) 0.0272(15) Uani d 1 . .
H H26J 0.971013 -0.181550 0.368917 0.041 Uiso calc 1 . .
H H26K 0.897363 -0.354685 0.360853 0.041 Uiso calc 1 . .
H H26L 0.925238 -0.319387 0.386804 0.041 Uiso calc 1 . .
C C27C 0.6521(6) 0.0365(11) 0.35039(13) 0.0251(15) Uani d 1 . .
H H27J 0.600506 0.001658 0.338084 0.038 Uiso calc 1 . .
H H27K 0.667903 0.170055 0.349530 0.038 Uiso calc 1 . .
H H27L 0.621474 0.009434 0.364534 0.038 Uiso calc 1 . .
C C28C 0.9096(7) -0.1687(13) 0.31237(13) 0.0317(18) Uani d 1 . .
C C29C 0.8062(7) 0.3414(12) 0.27058(14) 0.0314(17) Uani d 1 . .
H H29J 0.809010 0.464990 0.277527 0.047 Uiso calc 1 . .
H H29K 0.800526 0.355238 0.254388 0.047 Uiso calc 1 . .
H H29L 0.871625 0.272153 0.275200 0.047 Uiso calc 1 . .
C C30C 0.6067(7) 0.3386(13) 0.26943(14) 0.0323(17) Uani d 1 . .
H H30J 0.609027 0.465300 0.275523 0.048 Uiso calc 1 . .
H H30K 0.543020 0.273955 0.274098 0.048 Uiso calc 1 . .
H H30L 0.603424 0.344592 0.253177 0.048 Uiso calc 1 . .

loop_
_atom_site_aniso_label
_atom_site_aniso_U_11
_atom_site_aniso_U_22
_atom_site_aniso_U_33
_atom_site_aniso_U_12
_atom_site_aniso_U_13
_atom_site_aniso_U_23
O13 0.035(3) 0.020(3) 0.058(4) -0.001(2) 0.005(3) 0.007(3)
C121 0.033(4) 0.019(4) 0.080(7) -0.004(3) -0.002(4) 0.007(4)
O14 0.037(3) 0.021(3) 0.064(4) 0.007(3) 0.020(3) 0.006(3)
C122 0.042(5) 0.037(6) 0.078(7) 0.000(4) 0.027(5) 0.004(5)
F1A 0.018(2) 0.035(3) 0.051(3) -0.0109(19) 0.0092(18) -0.006(2)
O1A 0.030(3) 0.020(3) 0.032(3) -0.001(2) 0.010(2) 0.000(2)
O2A 0.044(3) 0.027(3) 0.040(3) -0.011(3) 0.010(3) 0.002(2)
O3A 0.040(3) 0.016(3) 0.040(3) -0.001(2) 0.009(2) 0.000(2)
C1A 0.015(3) 0.021(4) 0.044(4) 0.000(3) 0.009(3) -0.002(3)
C2A 0.019(3) 0.024(4) 0.049(5) 0.002(3) 0.007(3) -0.002(3)
C3A 0.033(4) 0.017(4) 0.036(4) 0.004(3) 0.006(3) -0.002(3)
C4A 0.022(4) 0.019(4) 0.044(4) 0.001(3) 0.005(3) -0.003(3)
C5A 0.016(3) 0.016(4) 0.047(4) 0.002(3) 0.006(3) -0.004(3)
C6A 0.023(4) 0.027(4) 0.044(5) 0.003(3) 0.005(3) 0.006(3)
C7A 0.021(4) 0.025(4) 0.047(5) 0.007(3) 0.007(3) 0.004(3)
C8A 0.011(3) 0.027(4) 0.034(4) 0.002(3) 0.005(3) 0.001(3)
C9A 0.017(3) 0.012(3) 0.042(4) 0.003(2) 0.008(3) 0.001(3)
C10A 0.022(3) 0.019(4) 0.036(4) -0.003(3) 0.006(3) 0.002(3)
C11A 0.020(3) 0.018(4) 0.041(4) 0.008(3) 0.011(3) 0.004(3)
C12A 0.013(3) 0.019(4) 0.046(4) -0.003(3) 0.008(3) 0.003(3)
C13A 0.021(3) 0.019(4) 0.033(4) -0.001(3) 0.009(3) 0.003(3)
C14A 0.017(3) 0.023(4) 0.033(4) 0.000(3) 0.005(3) 0.002(3)
C15A 0.012(3) 0.025(4) 0.051(5) 0.005(3) 0.008(3) 0.001(3)
C16A 0.019(3) 0.025(4) 0.045(4) 0.011(3) 0.011(3) 0.004(3)
C17A 0.017(3) 0.023(4) 0.036(4) -0.003(3) 0.005(3) -0.001(3)
C18A 0.020(3) 0.029(4) 0.033(4) 0.003(3) 0.006(3) 0.002(3)
C19A 0.025(4) 0.027(4) 0.045(5) -0.003(3) 0.007(3) -0.004(3)
C20A 0.024(4) 0.038(5) 0.041(5) -0.001(3) 0.007(3) -0.009(4)
C21A 0.035(4) 0.032(5) 0.032(4) 0.004(3) 0.007(3) -0.005(3)
C22A 0.028(4) 0.017(4) 0.043(4) -0.007(3) 0.011(3) 0.000(3)
C23A 0.051(6) 0.042(5) 0.034(4) 0.011(4) 0.003(4) 0.007(4)
C24A 0.033(4) 0.033(5) 0.039(4) -0.003(4) 0.005(3) -0.003(4)
C25A 0.036(4) 0.020(4) 0.037(4) -0.003(3) 0.007(3) -0.002(3)
C26A 0.022(3) 0.020(4) 0.039(4) -0.004(3) 0.009(3) -0.001(3)
C27A 0.036(4) 0.028(4) 0.031(4) 0.009(3) 0.006(3) 0.000(3)
C28A 0.036(4) 0.031(4) 0.025(4) -0.004(3) 0.007(3) 0.002(3)
C29A 0.026(4) 0.067(7) 0.042(5) 0.015(4) 0.000(3) -0.012(5)
C30A 0.038(5) 0.035(5) 0.049(5) -0.009(4) 0.009(4) -0.012(4)
F1D 0.019(2) 0.036(3) 0.051(3) 0.0130(19) 0.0071(18) -0.004(2)
O1D 0.027(3) 0.013(2) 0.041(3) 0.000(2) 0.006(2) 0.002(2)
O2D 0.039(3) 0.028(3) 0.046(3) 0.009(3) 0.008(3) 0.003(3)
O3D 0.047(4) 0.024(3) 0.038(3) 0.002(3) 0.007(3) -0.003(2)
C1D 0.018(3) 0.022(4) 0.050(5) 0.000(3) 0.008(3) -0.004(3)
C2D 0.024(4) 0.020(4) 0.049(5) 0.002(3) 0.004(3) 0.001(3)
C3D 0.036(4) 0.018(4) 0.036(4) -0.003(3) 0.008(3) -0.006(3)
C4D 0.027(4) 0.018(4) 0.048(5) -0.004(3) 0.010(3) -0.005(3)
C5D 0.020(3) 0.013(3) 0.044(4) -0.008(3) 0.013(3) -0.003(3)
C6D 0.019(3) 0.029(4) 0.045(5) 0.000(3) 0.010(3) 0.002(3)
C7D 0.019(3) 0.019(4) 0.045(4) 0.001(3) 0.009(3) 0.001(3)
C8D 0.016(3) 0.019(4) 0.037(4) 0.000(3) 0.008(3) 0.001(3)
C9D 0.014(3) 0.018(4) 0.041(4) 0.000(3) 0.010(3) -0.001(3)
C10D 0.020(3) 0.019(4) 0.040(4) 0.003(3) 0.007(3) 0.004(3)
C11D 0.020(4) 0.031(4) 0.036(4) -0.007(3) 0.003(3) 0.004(3)
C12D 0.015(3) 0.032(4) 0.041(4) 0.005(3) 0.007(3) 0.007(3)
C13D 0.020(3) 0.021(4) 0.031(4) -0.001(3) 0.005(3) 0.004(3)
C14D 0.019(3) 0.023(4) 0.032(4) -0.006(3) 0.007(3) -0.001(3)
C15D 0.013(3) 0.024(4) 0.053(5) -0.003(3) 0.006(3) -0.001(3)
C16D 0.017(3) 0.024(4) 0.046(5) -0.006(3) 0.005(3) -0.001(3)
C17D 0.020(3) 0.020(4) 0.041(4) 0.001(3) 0.006(3) -0.001(3)
C18D 0.015(3) 0.022(4) 0.036(4) -0.005(3) 0.005(3) 0.002(3)
C19D 0.021(3) 0.017(4) 0.045(4) -0.002(3) 0.008(3) 0.002(3)
C20D 0.026(4) 0.017(4) 0.047(5) -0.002(3) 0.010(3) -0.001(3)
C21D 0.035(4) 0.028(4) 0.035(4) 0.001(3) 0.005(3) -0.005(3)
C22D 0.023(4) 0.022(4) 0.047(5) 0.005(3) 0.001(3) -0.001(3)
C23D 0.047(5) 0.042(5) 0.038(5) -0.008(4) 0.011(4) 0.008(4)
C24D 0.035(4) 0.046(6) 0.031(4) 0.007(4) 0.007(3) -0.002(4)
C25D 0.040(4) 0.017(4) 0.034(4) -0.005(3) 0.006(3) -0.002(3)
C26D 0.027(4) 0.024(4) 0.033(4) -0.004(3) 0.005(3) -0.005(3)
C27D 0.045(5) 0.024(4) 0.030(4) -0.003(3) 0.009(3) 0.000(3)
C28D 0.033(4) 0.020(4) 0.032(4) 0.004(3) 0.008(3) 0.003(3)
C29D 0.029(4) 0.045(5) 0.034(4) -0.003(4) 0.011(3) -0.001(4)
C30D 0.050(5) 0.037(5) 0.038(5) 0.010(4) 0.013(4) -0.006(4)
F1B 0.063(3) 0.010(2) 0.058(3) -0.008(2) 0.026(3) -0.001(2)
O1B 0.021(3) 0.030(3) 0.044(3) -0.007(2) 0.004(2) 0.004(2)
O2B 0.039(4) 0.038(4) 0.065(4) -0.025(3) -0.003(3) 0.002(3)
O3B 0.047(3) 0.015(3) 0.039(3) 0.001(2) 0.007(2) -0.004(2)
C1B 0.026(3) 0.009(3) 0.045(4) 0.005(3) 0.007(3) 0.001(3)
C2B 0.033(4) 0.009(3) 0.045(4) 0.001(3) 0.009(3) -0.003(3)
C3B 0.032(4) 0.011(3) 0.041(4) 0.000(3) 0.005(3) -0.004(3)
C4B 0.024(3) 0.012(3) 0.041(4) 0.003(3) 0.007(3) -0.002(3)
C5B 0.019(3) 0.007(3) 0.045(4) 0.001(2) 0.007(3) -0.002(3)
C6B 0.029(4) 0.009(3) 0.042(4) 0.007(3) 0.004(3) 0.000(3)
C7B 0.021(3) 0.010(3) 0.037(4) 0.008(2) 0.006(3) -0.002(3)
C8B 0.025(4) 0.010(3) 0.036(4) 0.006(3) 0.004(3) 0.002(3)
C9B 0.024(3) 0.015(4) 0.039(4) 0.003(3) 0.006(3) -0.001(3)
C10B 0.016(3) 0.012(3) 0.040(4) 0.000(3) 0.008(3) 0.000(3)
C11B 0.034(4) 0.016(4) 0.041(4) 0.004(3) 0.011(3) -0.001(3)
C12B 0.033(4) 0.017(4) 0.046(5) 0.006(3) 0.009(3) 0.001(3)
C13B 0.024(4) 0.016(4) 0.036(4) -0.001(3) 0.004(3) 0.000(3)
C14B 0.020(3) 0.010(3) 0.039(4) 0.004(3) 0.005(3) -0.002(3)
C15B 0.027(4) 0.011(3) 0.041(4) 0.001(3) 0.003(3) -0.004(3)
C16B 0.036(4) 0.017(4) 0.038(4) 0.001(3) 0.005(3) -0.004(3)
C17B 0.029(4) 0.014(4) 0.039(4) -0.003(3) 0.001(3) -0.001(3)
C18B 0.022(3) 0.017(4) 0.035(4) 0.006(3) 0.005(3) 0.000(3)
C19B 0.025(4) 0.019(4) 0.034(4) -0.004(3) 0.002(3) -0.002(3)
C20B 0.030(4) 0.023(4) 0.032(4) -0.004(3) 0.006(3) 0.002(3)
C21B 0.036(4) 0.026(4) 0.030(4) 0.002(3) 0.005(3) -0.002(3)
C22B 0.040(5) 0.015(4) 0.046(5) -0.006(3) 0.000(3) -0.003(3)
C23B 0.036(4) 0.030(5) 0.033(4) 0.007(3) 0.002(3) -0.003(3)
C24B 0.038(4) 0.024(4) 0.032(4) 0.002(3) 0.008(3) 0.000(3)
C25B 0.023(4) 0.026(4) 0.038(4) 0.002(3) 0.011(3) 0.001(3)
C26B 0.027(4) 0.013(4) 0.045(4) -0.002(3) 0.009(3) 0.002(3)
C27B 0.026(4) 0.017(4) 0.038(4) -0.008(3) 0.009(3) -0.003(3)
C28B 0.027(4) 0.030(4) 0.042(5) -0.017(3) -0.003(3) 0.006(3)
C29B 0.030(4) 0.026(4) 0.034(4) 0.004(3) 0.001(3) 0.003(3)
C30B 0.031(4) 0.041(5) 0.034(4) -0.001(4) 0.009(3) 0.006(3)
F1C 0.060(3) 0.010(2) 0.049(3) 0.009(2) -0.005(2) -0.0015(19)
O1C 0.025(3) 0.028(3) 0.035(3) 0.002(2) 0.009(2) 0.004(2)
O2C 0.045(4) 0.039(4) 0.051(4) 0.028(3) 0.016(3) 0.001(3)
O3C 0.057(4) 0.018(3) 0.038(3) 0.001(3) 0.010(3) -0.005(2)
C1C 0.021(3) 0.008(3) 0.048(4) -0.007(3) 0.006(3) -0.001(3)
C2C 0.028(4) 0.014(4) 0.049(5) -0.004(3) 0.006(3) -0.003(3)
C3C 0.032(4) 0.013(4) 0.037(4) 0.003(3) 0.010(3) -0.002(3)
C4C 0.027(4) 0.014(4) 0.038(4) -0.005(3) 0.007(3) 0.000(3)
C5C 0.019(3) 0.009(3) 0.042(4) -0.001(3) 0.005(3) -0.002(3)
C6C 0.028(4) 0.019(4) 0.037(4) -0.006(3) 0.011(3) -0.002(3)
C7C 0.021(3) 0.011(3) 0.041(4) -0.003(3) 0.008(3) -0.001(3)
C8C 0.023(4) 0.017(4) 0.031(4) -0.004(3) 0.008(3) 0.000(3)
C9C 0.016(3) 0.008(3) 0.043(4) -0.007(2) 0.008(3) 0.000(3)
C10C 0.015(3) 0.009(3) 0.046(4) -0.005(2) 0.009(3) -0.005(3)
C11C 0.029(4) 0.016(4) 0.038(4) -0.009(3) 0.009(3) 0.000(3)
C12C 0.015(3) 0.013(3) 0.054(5) -0.008(3) 0.007(3) -0.003(3)
C13C 0.025(4) 0.014(4) 0.038(4) -0.005(3) 0.008(3) 0.000(3)
C14C 0.020(3) 0.010(3) 0.037(4) -0.001(3) 0.008(3) -0.001(3)
C15C 0.031(4) 0.017(4) 0.041(4) -0.010(3) 0.006(3) -0.004(3)
C16C 0.030(4) 0.013(3) 0.043(4) -0.007(3) 0.009(3) -0.004(3)
C17C 0.029(4) 0.024(4) 0.032(4) 0.000(3) 0.006(3) -0.001(3)
C18C 0.022(3) 0.024(4) 0.029(4) -0.004(3) 0.008(3) -0.004(3)
C19C 0.021(3) 0.010(3) 0.044(4) 0.000(3) 0.009(3) -0.002(3)
C20C 0.023(4) 0.017(4) 0.038(4) 0.001(3) 0.004(3) -0.002(3)
C21C 0.038(4) 0.023(4) 0.027(4) -0.001(3) 0.002(3) 0.000(3)
C22C 0.041(4) 0.017(4) 0.038(4) 0.006(3) 0.010(3) -0.001(3)
C23C 0.035(4) 0.032(5) 0.037(4) -0.007(3) 0.009(3) -0.003(3)
C24C 0.036(4) 0.022(4) 0.031(4) 0.002(3) 0.005(3) 0.001(3)
C25C 0.027(4) 0.026(4) 0.034(4) 0.003(3) 0.000(3) 0.001(3)
C26C 0.030(4) 0.018(4) 0.034(4) 0.001(3) 0.005(3) 0.003(3)
C27C 0.019(3) 0.017(4) 0.040(4) 0.005(3) 0.004(3) -0.001(3)
C28C 0.033(4) 0.036(5) 0.028(4) 0.012(3) 0.010(3) 0.007(3)
C29C 0.032(4) 0.026(4) 0.037(4) -0.004(3) 0.007(3) 0.005(3)
C30C 0.028(4) 0.033(5) 0.036(4) 0.008(3) -0.001(3) -0.003(3)

loop_
_atom_type_symbol
_atom_type_description
_atom_type_scat_dispersion_real
_atom_type_scat_dispersion_imag
_atom_type_scat_source
C C 0.0181 0.0091 'International Tables Vol C Tables 4.2.6.8 and 6.1.1.4'
H H 0.0000 0.0000 'International Tables Vol C Tables 4.2.6.8 and 6.1.1.4'
F F 0.0727 0.0534 'International Tables Vol C Tables 4.2.6.8 and 6.1.1.4'
O O 0.0492 0.0322 'International Tables Vol C Tables 4.2.6.8 and 6.1.1.4'

loop_
_geom_angle_atom_site_label_1
_geom_angle_atom_site_label_2
_geom_angle_atom_site_label_3
_geom_angle_site_symmetry_1
_geom_angle_site_symmetry_3
_geom_angle
_geom_angle_publ_flag
C121 O13 H13 . . 109.4 ?
O13 C121 H12E . . 109.5 ?
O13 C121 H12F . . 109.5 ?
O13 C121 H12G . . 109.5 ?
H12E C121 H12F . . 109.5 ?
H12E C121 H12G . . 109.5 ?
H12F C121 H12G . . 109.5 ?
C122 O14 H14 . . 109.6 ?
O14 C122 H12H . . 109.5 ?
O14 C122 H12I . . 109.5 ?
O14 C122 H12J . . 109.5 ?
H12H C122 H12I . . 109.5 ?
H12H C122 H12J . . 109.5 ?
H12I C122 H12J . . 109.5 ?
C28A O1A C13A . . 109.6(6) ?
C3A O3A H3A . . 109.4 ?
H1AA C1A H1AB . . 107.8 ?
C2A C1A H1AA . . 109.0 ?
C2A C1A H1AB . . 109.0 ?
C2A C1A C10A . . 112.8(6) ?
C10A C1A H1AA . . 109.0 ?
C10A C1A H1AB . . 109.0 ?
C1A C2A H2AA . . 109.1 ?
C1A C2A H2AB . . 109.1 ?
C1A C2A C3A . . 112.5(6) ?
H2AA C2A H2AB . . 107.8 ?
C3A C2A H2AA . . 109.1 ?
C3A C2A H2AB . . 109.1 ?
O3A C3A C2A . . 112.8(6) ?
O3A C3A H3AA . . 106.6 ?
O3A C3A C4A . . 111.9(7) ?
C2A C3A H3AA . . 106.6 ?
C2A C3A C4A . . 111.7(7) ?
C4A C3A H3AA . . 106.6 ?
C5A C4A C3A . . 107.8(6) ?
C23A C4A C3A . . 106.4(7) ?
C23A C4A C5A . . 109.7(6) ?
C24A C4A C3A . . 110.6(6) ?
C24A C4A C5A . . 115.6(7) ?
C24A C4A C23A . . 106.4(7) ?
C4A C5A H5A . . 104.2 ?
C4A C5A C6A . . 113.7(6) ?
C4A C5A C10A . . 118.2(6) ?
C6A C5A H5A . . 104.2 ?
C6A C5A C10A . . 110.5(6) ?
C10A C5A H5A . . 104.2 ?
C5A C6A H6AA . . 109.4 ?
C5A C6A H6AB . . 109.4 ?
H6AA C6A H6AB . . 108.0 ?
C7A C6A C5A . . 111.4(7) ?
C7A C6A H6AA . . 109.4 ?
C7A C6A H6AB . . 109.4 ?
C6A C7A H7AA . . 108.6 ?
C6A C7A H7AB . . 108.6 ?
C6A C7A C8A . . 114.8(6) ?
H7AA C7A H7AB . . 107.5 ?
C8A C7A H7AA . . 108.6 ?
C8A C7A H7AB . . 108.6 ?
C7A C8A C9A . . 111.1(6) ?
C7A C8A C14A . . 110.3(6) ?
C7A C8A C26A . . 105.2(6) ?
C9A C8A C14A . . 107.4(6) ?
C26A C8A C9A . . 110.1(6) ?
C26A C8A C14A . . 112.9(6) ?
C8A C9A H9A . . 104.2 ?
C10A C9A C8A . . 117.7(6) ?
C10A C9A H9A . . 104.2 ?
C11A C9A C8A . . 110.1(6) ?
C11A C9A H9A . . 104.2 ?
C11A C9A C10A . . 114.8(6) ?
C1A C10A C9A . . 108.6(6) ?
C1A C10A C25A . . 107.0(6) ?
C5A C10A C1A . . 107.6(6) ?
C5A C10A C9A . . 107.5(6) ?
C5A C10A C25A . . 114.2(6) ?
C25A C10A C9A . . 111.8(6) ?
C9A C11A H11A . . 108.3 ?
C9A C11A H11B . . 108.3 ?
H11A C11A H11B . . 107.4 ?
C12A C11A C9A . . 115.8(6) ?
C12A C11A H11A . . 108.3 ?
C12A C11A H11B . . 108.3 ?
F1A C12A C11A . . 106.6(6) ?
F1A C12A H12A . . 109.4 ?
F1A C12A C13A . . 106.1(6) ?
C11A C12A H12A . . 109.4 ?
C11A C12A C13A . . 115.7(6) ?
C13A C12A H12A . . 109.4 ?
O1A C13A C12A . . 102.9(6) ?
O1A C13A C14A . . 107.5(6) ?
O1A C13A C18A . . 98.8(6) ?
C12A C13A C14A . . 115.2(6) ?
C12A C13A C18A . . 113.4(6) ?
C18A C13A C14A . . 116.3(6) ?
C13A C14A C8A . . 111.0(6) ?
C13A C14A C27A . . 107.6(6) ?
C15A C14A C8A . . 111.1(6) ?
C15A C14A C13A . . 108.4(6) ?
C15A C14A C27A . . 107.8(6) ?
C27A C14A C8A . . 110.8(6) ?
C14A C15A H15A . . 108.7 ?
C14A C15A H15B . . 108.7 ?
H15A C15A H15B . . 107.6 ?
C16A C15A C14A . . 114.1(6) ?
C16A C15A H15A . . 108.7 ?
C16A C15A H15B . . 108.7 ?
C15A C16A H16A . . 108.8 ?
C15A C16A H16B . . 108.8 ?
C15A C16A C17A . . 114.0(6) ?
H16A C16A H16B . . 107.7 ?
C17A C16A H16A . . 108.8 ?
C17A C16A H16B . . 108.8 ?
C18A C17A C16A . . 110.5(6) ?
C18A C17A C28A . . 99.3(6) ?
C22A C17A C16A . . 114.6(6) ?
C22A C17A C18A . . 111.1(6) ?
C22A C17A C28A . . 114.8(6) ?
C28A C17A C16A . . 105.3(6) ?
C13A C18A H18A . . 105.5 ?
C17A C18A C13A . . 99.9(6) ?
C17A C18A H18A . . 105.5 ?
C17A C18A C19A . . 111.8(6) ?
C19A C18A C13A . . 126.8(7) ?
C19A C18A H18A . . 105.5 ?
C18A C19A H19A . . 109.7 ?
C18A C19A H19B . . 109.7 ?
C18A C19A C20A . . 110.0(7) ?
H19A C19A H19B . . 108.2 ?
C20A C19A H19A . . 109.7 ?
C20A C19A H19B . . 109.7 ?
C19A C20A C30A . . 107.9(8) ?
C21A C20A C19A . . 110.1(7) ?
C21A C20A C29A . . 110.5(8) ?
C21A C20A C30A . . 108.3(7) ?
C29A C20A C19A . . 111.4(7) ?
C29A C20A C30A . . 108.6(8) ?
C20A C21A H21A . . 108.8 ?
C20A C21A H21B . . 108.9 ?
C20A C21A C22A . . 113.6(7) ?
H21A C21A H21B . . 107.7 ?
C22A C21A H21A . . 108.9 ?
C22A C21A H21B . . 108.9 ?
C17A C22A C21A . . 110.4(6) ?
C17A C22A H22A . . 109.6 ?
C17A C22A H22B . . 109.6 ?
C21A C22A H22A . . 109.6 ?
C21A C22A H22B . . 109.6 ?
H22A C22A H22B . . 108.1 ?
C4A C23A H23A . . 109.5 ?
C4A C23A H23B . . 109.5 ?
C4A C23A H23C . . 109.5 ?
H23A C23A H23B . . 109.5 ?
H23A C23A H23C . . 109.5 ?
H23B C23A H23C . . 109.5 ?
C4A C24A H24A . . 109.5 ?
C4A C24A H24B . . 109.5 ?
C4A C24A H24C . . 109.5 ?
H24A C24A H24B . . 109.5 ?
H24A C24A H24C . . 109.5 ?
H24B C24A H24C . . 109.5 ?
C10A C25A H25A . . 109.5 ?
C10A C25A H25B . . 109.5 ?
C10A C25A H25C . . 109.5 ?
H25A C25A H25B . . 109.5 ?
H25A C25A H25C . . 109.5 ?
H25B C25A H25C . . 109.5 ?
C8A C26A H26A . . 109.5 ?
C8A C26A H26B . . 109.5 ?
C8A C26A H26C . . 109.5 ?
H26A C26A H26B . . 109.5 ?
H26A C26A H26C . . 109.5 ?
H26B C26A H26C . . 109.5 ?
C14A C27A H27A . . 109.5 ?
C14A C27A H27B . . 109.5 ?
C14A C27A H27C . . 109.5 ?
H27A C27A H27B . . 109.5 ?
H27A C27A H27C . . 109.5 ?
H27B C27A H27C . . 109.5 ?
O1A C28A C17A . . 108.0(6) ?
O2A C28A O1A . . 121.4(8) ?
O2A C28A C17A . . 130.6(7) ?
C20A C29A H29A . . 109.5 ?
C20A C29A H29B . . 109.5 ?
C20A C29A H29C . . 109.5 ?
H29A C29A H29B . . 109.5 ?
H29A C29A H29C . . 109.5 ?
H29B C29A H29C . . 109.5 ?
C20A C30A H30A . . 109.5 ?
C20A C30A H30B . . 109.5 ?
C20A C30A H30C . . 109.5 ?
H30A C30A H30B . . 109.5 ?
H30A C30A H30C . . 109.5 ?
H30B C30A H30C . . 109.5 ?
C28D O1D C13D . . 109.6(6) ?
C3D O3D H3D . . 109.5 ?
H1DA C1D H1DB . . 107.9 ?
C2D C1D H1DA . . 109.1 ?
C2D C1D H1DB . . 109.1 ?
C2D C1D C10D . . 112.4(6) ?
C10D C1D H1DA . . 109.1 ?
C10D C1D H1DB . . 109.1 ?
C1D C2D H2DA . . 109.1 ?
C1D C2D H2DB . . 109.1 ?
H2DA C2D H2DB . . 107.8 ?
C3D C2D C1D . . 112.5(7) ?
C3D C2D H2DA . . 109.1 ?
C3D C2D H2DB . . 109.1 ?
O3D C3D C2D . . 112.3(7) ?
O3D C3D H3DA . . 106.2 ?
O3D C3D C4D . . 112.6(6) ?
C2D C3D H3DA . . 106.2 ?
C2D C3D C4D . . 112.8(7) ?
C4D C3D H3DA . . 106.2 ?
C5D C4D C3D . . 108.4(6) ?
C5D C4D C23D . . 108.9(7) ?
C5D C4D C24D . . 115.0(7) ?
C23D C4D C3D . . 106.3(7) ?
C23D C4D C24D . . 106.6(7) ?
C24D C4D C3D . . 111.3(7) ?
C4D C5D H5D . . 104.5 ?
C4D C5D C10D . . 117.2(6) ?
C6D C5D C4D . . 114.4(6) ?
C6D C5D H5D . . 104.5 ?
C6D C5D C10D . . 110.2(6) ?
C10D C5D H5D . . 104.5 ?
C5D C6D H6DA . . 109.3 ?
C5D C6D H6DB . . 109.3 ?
H6DA C6D H6DB . . 107.9 ?
C7D C6D C5D . . 111.7(6) ?
C7D C6D H6DA . . 109.3 ?
C7D C6D H6DB . . 109.3 ?
C6D C7D H7DA . . 108.7 ?
C6D C7D H7DB . . 108.7 ?
C6D C7D C8D . . 114.1(6) ?
H7DA C7D H7DB . . 107.6 ?
C8D C7D H7DA . . 108.7 ?
C8D C7D H7DB . . 108.7 ?
C7D C8D C9D . . 111.5(6) ?
C7D C8D C14D . . 110.0(6) ?
C7D C8D C26D . . 105.7(6) ?
C9D C8D C14D . . 106.9(5) ?
C26D C8D C9D . . 109.9(6) ?
C26D C8D C14D . . 112.9(6) ?
C8D C9D H9D . . 104.3 ?
C10D C9D C8D . . 117.7(6) ?
C10D C9D H9D . . 104.3 ?
C11D C9D C8D . . 110.4(6) ?
C11D C9D H9D . . 104.3 ?
C11D C9D C10D . . 114.4(6) ?
C5D C10D C1D . . 107.9(6) ?
C5D C10D C9D . . 107.1(6) ?
C9D C10D C1D . . 108.0(6) ?
C25D C10D C1D . . 106.5(7) ?
C25D C10D C5D . . 115.1(6) ?
C25D C10D C9D . . 112.1(6) ?
C9D C11D H11C . . 108.9 ?
C9D C11D H11D . . 108.9 ?
H11C C11D H11D . . 107.7 ?
C12D C11D C9D . . 113.4(7) ?
C12D C11D H11C . . 108.9 ?
C12D C11D H11D . . 108.9 ?
F1D C12D C11D . . 107.5(6) ?
F1D C12D H12D . . 108.8 ?
F1D C12D C13D . . 106.1(7) ?
C11D C12D H12D . . 108.8 ?
C11D C12D C13D . . 116.5(6) ?
C13D C12D H12D . . 108.8 ?
O1D C13D C12D . . 102.6(6) ?
O1D C13D C14D . . 107.5(6) ?
O1D C13D C18D . . 98.4(6) ?
C12D C13D C14D . . 116.1(6) ?
C12D C13D C18D . . 113.4(6) ?
C18D C13D C14D . . 116.0(6) ?
C13D C14D C8D . . 110.6(6) ?
C15D C14D C8D . . 110.6(6) ?
C15D C14D C13D . . 108.7(6) ?
C15D C14D C27D . . 107.5(7) ?
C27D C14D C8D . . 110.4(6) ?
C27D C14D C13D . . 109.0(6) ?
C14D C15D H15C . . 108.5 ?
C14D C15D H15D . . 108.5 ?
H15C C15D H15D . . 107.5 ?
C16D C15D C14D . . 115.2(6) ?
C16D C15D H15C . . 108.5 ?
C16D C15D H15D . . 108.5 ?
C15D C16D H16C . . 109.0 ?
C15D C16D H16D . . 109.0 ?
C15D C16D C17D . . 113.1(6) ?
H16C C16D H16D . . 107.8 ?
C17D C16D H16C . . 109.0 ?
C17D C16D H16D . . 109.0 ?
C18D C17D C16D . . 110.2(6) ?
C22D C17D C16D . . 115.1(6) ?
C22D C17D C18D . . 110.8(6) ?
C22D C17D C28D . . 115.4(7) ?
C28D C17D C16D . . 105.0(6) ?
C28D C17D C18D . . 99.0(6) ?
C13D C18D H18D . . 105.9 ?
C17D C18D C13D . . 100.4(6) ?
C17D C18D H18D . . 105.9 ?
C17D C18D C19D . . 111.5(6) ?
C19D C18D C13D . . 125.9(7) ?
C19D C18D H18D . . 105.9 ?
C18D C19D H19C . . 109.7 ?
C18D C19D H19D . . 109.7 ?
C18D C19D C20D . . 110.0(6) ?
H19C C19D H19D . . 108.2 ?
C20D C19D H19C . . 109.7 ?
C20D C19D H19D . . 109.7 ?
C21D C20D C19D . . 110.8(6) ?
C29D C20D C19D . . 111.4(7) ?
C29D C20D C21D . . 111.4(7) ?
C29D C20D C30D . . 107.5(7) ?
C30D C20D C19D . . 107.5(7) ?
C30D C20D C21D . . 108.1(7) ?
C20D C21D H21C . . 108.7 ?
C20D C21D H21D . . 108.7 ?
C20D C21D C22D . . 114.3(7) ?
H21C C21D H21D . . 107.6 ?
C22D C21D H21C . . 108.7 ?
C22D C21D H21D . . 108.7 ?
C17D C22D C21D . . 110.0(7) ?
C17D C22D H22C . . 109.7 ?
C17D C22D H22D . . 109.7 ?
C21D C22D H22C . . 109.7 ?
C21D C22D H22D . . 109.7 ?
H22C C22D H22D . . 108.2 ?
C4D C23D H23D . . 109.5 ?
C4D C23D H23E . . 109.5 ?
C4D C23D H23F . . 109.5 ?
H23D C23D H23E . . 109.5 ?
H23D C23D H23F . . 109.5 ?
H23E C23D H23F . . 109.5 ?
C4D C24D H24D . . 109.5 ?
C4D C24D H24E . . 109.5 ?
C4D C24D H24F . . 109.5 ?
H24D C24D H24E . . 109.5 ?
H24D C24D H24F . . 109.5 ?
H24E C24D H24F . . 109.5 ?
C10D C25D H25D . . 109.5 ?
C10D C25D H25E . . 109.5 ?
C10D C25D H25F . . 109.5 ?
H25D C25D H25E . . 109.5 ?
H25D C25D H25F . . 109.5 ?
H25E C25D H25F . . 109.5 ?
C8D C26D H26D . . 109.5 ?
C8D C26D H26E . . 109.5 ?
C8D C26D H26F . . 109.5 ?
H26D C26D H26E . . 109.5 ?
H26D C26D H26F . . 109.5 ?
H26E C26D H26F . . 109.5 ?
C14D C27D H27D . . 109.5 ?
C14D C27D H27E . . 109.5 ?
C14D C27D H27F . . 109.5 ?
H27D C27D H27E . . 109.5 ?
H27D C27D H27F . . 109.5 ?
H27E C27D H27F . . 109.5 ?
O1D C28D C17D . . 109.2(6) ?
O2D C28D O1D . . 121.6(7) ?
O2D C28D C17D . . 129.2(7) ?
C20D C29D H29D . . 109.5 ?
C20D C29D H29E . . 109.5 ?
C20D C29D H29F . . 109.5 ?
H29D C29D H29E . . 109.5 ?
H29D C29D H29F . . 109.5 ?
H29E C29D H29F . . 109.5 ?
C20D C30D H30D . . 109.5 ?
C20D C30D H30E . . 109.5 ?
C20D C30D H30F . . 109.5 ?
H30D C30D H30E . . 109.5 ?
H30D C30D H30F . . 109.5 ?
H30E C30D H30F . . 109.5 ?
C28B O1B C13B . . 108.7(6) ?
C3B O3B H3B . . 109.4 ?
H1BA C1B H1BB . . 107.7 ?
C2B C1B H1BA . . 108.8 ?
C2B C1B H1BB . . 108.8 ?
C2B C1B C10B . . 114.0(6) ?
C10B C1B H1BA . . 108.8 ?
C10B C1B H1BB . . 108.8 ?
C1B C2B H2BA . . 109.1 ?
C1B C2B H2BB . . 109.1 ?
C1B C2B C3B . . 112.5(6) ?
H2BA C2B H2BB . . 107.8 ?
C3B C2B H2BA . . 109.1 ?
C3B C2B H2BB . . 109.1 ?
O3B C3B C2B . . 112.1(6) ?
O3B C3B H3BA . . 107.4 ?
O3B C3B C4B . . 109.7(6) ?
C2B C3B H3BA . . 107.4 ?
C4B C3B C2B . . 112.4(6) ?
C4B C3B H3BA . . 107.4 ?
C3B C4B C5B . . 109.3(6) ?
C3B C4B C23B . . 106.9(6) ?
C3B C4B C24B . . 111.3(6) ?
C5B C4B C23B . . 107.9(6) ?
C5B C4B C24B . . 113.7(6) ?
C24B C4B C23B . . 107.4(7) ?
C4B C5B H5B . . 105.0 ?
C4B C5B C10B . . 116.0(6) ?
C6B C5B C4B . . 114.0(6) ?
C6B C5B H5B . . 105.0 ?
C6B C5B C10B . . 110.6(6) ?
C10B C5B H5B . . 105.0 ?
C5B C6B H6BA . . 109.4 ?
C5B C6B H6BB . . 109.4 ?
H6BA C6B H6BB . . 108.0 ?
C7B C6B C5B . . 111.2(6) ?
C7B C6B H6BA . . 109.4 ?
C7B C6B H6BB . . 109.4 ?
C6B C7B H7BA . . 108.7 ?
C6B C7B H7BB . . 108.7 ?
C6B C7B C8B . . 114.2(6) ?
H7BA C7B H7BB . . 107.6 ?
C8B C7B H7BA . . 108.7 ?
C8B C7B H7BB . . 108.7 ?
C7B C8B C9B . . 110.3(6) ?
C7B C8B C14B . . 110.0(6) ?
C7B C8B C26B . . 105.6(6) ?
C9B C8B C14B . . 107.3(6) ?
C26B C8B C9B . . 110.8(6) ?
C26B C8B C14B . . 113.0(6) ?
C8B C9B H9B . . 105.0 ?
C8B C9B C10B . . 116.3(6) ?
C10B C9B H9B . . 105.0 ?
C11B C9B C8B . . 110.2(6) ?
C11B C9B H9B . . 105.0 ?
C11B C9B C10B . . 114.0(6) ?
C1B C10B C5B . . 106.5(6) ?
C1B C10B C9B . . 109.1(6) ?
C1B C10B C25B . . 107.2(6) ?
C5B C10B C9B . . 107.3(5) ?
C25B C10B C5B . . 114.8(6) ?
C25B C10B C9B . . 111.7(6) ?
C9B C11B H11E . . 108.7 ?
C9B C11B H11F . . 108.7 ?
H11E C11B H11F . . 107.6 ?
C12B C11B C9B . . 114.3(6) ?
C12B C11B H11E . . 108.7 ?
C12B C11B H11F . . 108.7 ?
F1B C12B C11B . . 107.0(7) ?
F1B C12B H12B . . 108.8 ?
F1B C12B C13B . . 106.8(6) ?
C11B C12B H12B . . 108.8 ?
C11B C12B C13B . . 116.4(7) ?
C13B C12B H12B . . 108.8 ?
O1B C13B C12B . . 104.9(6) ?
O1B C13B C14B . . 107.3(6) ?
O1B C13B C18B . . 98.4(6) ?
C12B C13B C14B . . 113.7(6) ?
C12B C13B C18B . . 112.3(6) ?
C14B C13B C18B . . 118.1(6) ?
C13B C14B C8B . . 111.0(6) ?
C13B C14B C15B . . 107.9(6) ?
C13B C14B C27B . . 108.6(6) ?
C15B C14B C8B . . 111.1(6) ?
C15B C14B C27B . . 106.7(6) ?
C27B C14B C8B . . 111.3(6) ?
C14B C15B H15E . . 108.6 ?
C14B C15B H15F . . 108.6 ?
H15E C15B H15F . . 107.6 ?
C16B C15B C14B . . 114.5(6) ?
C16B C15B H15E . . 108.6 ?
C16B C15B H15F . . 108.6 ?
C15B C16B H16E . . 109.0 ?
C15B C16B H16F . . 109.0 ?
C15B C16B C17B . . 112.8(6) ?
H16E C16B H16F . . 107.8 ?
C17B C16B H16E . . 109.0 ?
C17B C16B H16F . . 109.0 ?
C18B C17B C16B . . 109.0(6) ?
C22B C17B C16B . . 113.1(7) ?
C22B C17B C18B . . 112.5(6) ?
C22B C17B C28B . . 115.8(7) ?
C28B C17B C16B . . 107.3(7) ?
C28B C17B C18B . . 98.0(6) ?
C13B C18B H18B . . 105.2 ?
C17B C18B C13B . . 99.3(6) ?
C17B C18B H18B . . 105.2 ?
C19B C18B C13B . . 127.8(7) ?
C19B C18B C17B . . 112.2(6) ?
C19B C18B H18B . . 105.2 ?
C18B C19B H19E . . 109.7 ?
C18B C19B H19F . . 109.7 ?
C18B C19B C20B . . 109.7(6) ?
H19E C19B H19F . . 108.2 ?
C20B C19B H19E . . 109.7 ?
C20B C19B H19F . . 109.7 ?
C21B C20B C19B . . 109.9(6) ?
C29B C20B C19B . . 112.0(6) ?
C29B C20B C21B . . 108.8(7) ?
C30B C20B C19B . . 108.1(6) ?
C30B C20B C21B . . 109.1(7) ?
C30B C20B C29B . . 108.8(7) ?
C20B C21B H21E . . 108.8 ?
C20B C21B H21F . . 108.8 ?
H21E C21B H21F . . 107.7 ?
C22B C21B C20B . . 113.9(6) ?
C22B C21B H21E . . 108.8 ?
C22B C21B H21F . . 108.8 ?
C17B C22B C21B . . 111.8(7) ?
C17B C22B H22E . . 109.3 ?
C17B C22B H22F . . 109.3 ?
C21B C22B H22E . . 109.3 ?
C21B C22B H22F . . 109.3 ?
H22E C22B H22F . . 107.9 ?
C4B C23B H23G . . 109.5 ?
C4B C23B H23H . . 109.5 ?
C4B C23B H23I . . 109.5 ?
H23G C23B H23H . . 109.5 ?
H23G C23B H23I . . 109.5 ?
H23H C23B H23I . . 109.5 ?
C4B C24B H24G . . 109.5 ?
C4B C24B H24H . . 109.5 ?
C4B C24B H24I . . 109.5 ?
H24G C24B H24H . . 109.5 ?
H24G C24B H24I . . 109.5 ?
H24H C24B H24I . . 109.5 ?
C10B C25B H25G . . 109.5 ?
C10B C25B H25H . . 109.5 ?
C10B C25B H25I . . 109.5 ?
H25G C25B H25H . . 109.5 ?
H25G C25B H25I . . 109.5 ?
H25H C25B H25I . . 109.5 ?
C8B C26B H26G . . 109.5 ?
C8B C26B H26H . . 109.5 ?
C8B C26B H26I . . 109.5 ?
H26G C26B H26H . . 109.5 ?
H26G C26B H26I . . 109.5 ?
H26H C26B H26I . . 109.5 ?
C14B C27B H27G . . 109.5 ?
C14B C27B H27H . . 109.5 ?
C14B C27B H27I . . 109.5 ?
H27G C27B H27H . . 109.5 ?
H27G C27B H27I . . 109.5 ?
H27H C27B H27I . . 109.5 ?
O1B C28B C17B . . 110.4(6) ?
O2B C28B O1B . . 120.4(8) ?
O2B C28B C17B . . 129.2(9) ?
C20B C29B H29G . . 109.5 ?
C20B C29B H29H . . 109.5 ?
C20B C29B H29I . . 109.5 ?
H29G C29B H29H . . 109.5 ?
H29G C29B H29I . . 109.5 ?
H29H C29B H29I . . 109.5 ?
C20B C30B H30G . . 109.5 ?
C20B C30B H30H . . 109.5 ?
C20B C30B H30I . . 109.5 ?
H30G C30B H30H . . 109.5 ?
H30G C30B H30I . . 109.5 ?
H30H C30B H30I . . 109.5 ?
C28C O1C C13C . . 109.1(6) ?
C3C O3C H3C . . 109.6 ?
H1CA C1C H1CB . . 107.7 ?
C2C C1C H1CA . . 108.8 ?
C2C C1C H1CB . . 108.8 ?
C2C C1C C10C . . 113.9(6) ?
C10C C1C H1CA . . 108.8 ?
C10C C1C H1CB . . 108.8 ?
C1C C2C H2CA . . 109.3 ?
C1C C2C H2CB . . 109.3 ?
C1C C2C C3C . . 111.4(6) ?
H2CA C2C H2CB . . 108.0 ?
C3C C2C H2CA . . 109.3 ?
C3C C2C H2CB . . 109.3 ?
O3C C3C C2C . . 111.1(7) ?
O3C C3C H3CA . . 107.9 ?
O3C C3C C4C . . 109.2(6) ?
C2C C3C H3CA . . 107.9 ?
C4C C3C C2C . . 112.8(6) ?
C4C C3C H3CA . . 107.9 ?
C3C C4C C5C . . 108.9(6) ?
C3C C4C C24C . . 110.9(6) ?
C23C C4C C3C . . 107.8(6) ?
C23C C4C C5C . . 109.0(6) ?
C23C C4C C24C . . 107.2(7) ?
C24C C4C C5C . . 113.0(6) ?
C4C C5C H5C . . 104.6 ?
C4C C5C C10C . . 116.3(6) ?
C6C C5C C4C . . 114.1(6) ?
C6C C5C H5C . . 104.6 ?
C6C C5C C10C . . 111.2(6) ?
C10C C5C H5C . . 104.6 ?
C5C C6C H6CA . . 109.3 ?
C5C C6C H6CB . . 109.3 ?
H6CA C6C H6CB . . 107.9 ?
C7C C6C C5C . . 111.8(6) ?
C7C C6C H6CA . . 109.3 ?
C7C C6C H6CB . . 109.3 ?
C6C C7C H7CA . . 108.7 ?
C6C C7C H7CB . . 108.7 ?
C6C C7C C8C . . 114.0(6) ?
H7CA C7C H7CB . . 107.6 ?
C8C C7C H7CA . . 108.7 ?
C8C C7C H7CB . . 108.7 ?
C7C C8C C9C . . 110.1(6) ?
C7C C8C C14C . . 109.6(6) ?
C7C C8C C26C . . 105.7(6) ?
C9C C8C C14C . . 106.4(6) ?
C26C C8C C9C . . 111.7(6) ?
C26C C8C C14C . . 113.5(6) ?
C8C C9C H9C . . 105.7 ?
C10C C9C C8C . . 116.3(6) ?
C10C C9C H9C . . 105.7 ?
C11C C9C C8C . . 109.0(6) ?
C11C C9C H9C . . 105.7 ?
C11C C9C C10C . . 113.7(6) ?
C1C C10C C5C . . 106.6(5) ?
C1C C10C C9C . . 108.8(6) ?
C1C C10C C25C . . 107.4(6) ?
C9C C10C C5C . . 106.2(5) ?
C25C C10C C5C . . 115.0(6) ?
C25C C10C C9C . . 112.5(6) ?
C9C C11C H11G . . 108.6 ?
C9C C11C H11H . . 108.6 ?
H11G C11C H11H . . 107.5 ?
C12C C11C C9C . . 114.9(6) ?
C12C C11C H11G . . 108.6 ?
C12C C11C H11H . . 108.6 ?
F1C C12C C11C . . 108.4(6) ?
F1C C12C H12C . . 108.5 ?
F1C C12C C13C . . 106.3(6) ?
C11C C12C H12C . . 108.5 ?
C11C C12C C13C . . 116.5(6) ?
C13C C12C H12C . . 108.5 ?
O1C C13C C12C . . 105.0(6) ?
O1C C13C C14C . . 107.1(6) ?
O1C C13C C18C . . 98.6(6) ?
C12C C13C C14C . . 113.1(6) ?
C12C C13C C18C . . 113.5(6) ?
C18C C13C C14C . . 117.4(6) ?
C13C C14C C8C . . 110.6(6) ?
C13C C14C C15C . . 108.2(6) ?
C15C C14C C8C . . 110.7(6) ?
C27C C14C C8C . . 111.7(6) ?
C27C C14C C13C . . 108.9(6) ?
C27C C14C C15C . . 106.6(6) ?
C14C C15C H15G . . 108.6 ?
C14C C15C H15H . . 108.6 ?
H15G C15C H15H . . 107.6 ?
C16C C15C C14C . . 114.5(6) ?
C16C C15C H15G . . 108.6 ?
C16C C15C H15H . . 108.6 ?
C15C C16C H16G . . 109.2 ?
C15C C16C H16H . . 109.2 ?
C15C C16C C17C . . 111.9(6) ?
H16G C16C H16H . . 107.9 ?
C17C C16C H16G . . 109.2 ?
C17C C16C H16H . . 109.2 ?
C18C C17C C16C . . 108.8(6) ?
C22C C17C C16C . . 112.3(7) ?
C22C C17C C18C . . 112.4(7) ?
C22C C17C C28C . . 115.4(6) ?
C28C C17C C16C . . 108.2(7) ?
C28C C17C C18C . . 98.9(6) ?
C13C C18C H18C . . 104.6 ?
C17C C18C C13C . . 99.6(6) ?
C17C C18C H18C . . 104.6 ?
C17C C18C C19C . . 113.3(6) ?
C19C C18C C13C . . 128.0(6) ?
C19C C18C H18C . . 104.6 ?
C18C C19C H19G . . 109.7 ?
C18C C19C H19H . . 109.7 ?
C18C C19C C20C . . 110.0(6) ?
H19G C19C H19H . . 108.2 ?
C20C C19C H19G . . 109.7 ?
C20C C19C H19H . . 109.7 ?
C19C C20C C29C . . 111.3(6) ?
C21C C20C C19C . . 110.2(6) ?
C21C C20C C29C . . 108.3(6) ?
C30C C20C C19C . . 109.2(6) ?
C30C C20C C21C . . 109.7(7) ?
C30C C20C C29C . . 108.1(7) ?
C20C C21C H21G . . 108.7 ?
C20C C21C H21H . . 108.7 ?
H21G C21C H21H . . 107.6 ?
C22C C21C C20C . . 114.3(7) ?
C22C C21C H21G . . 108.7 ?
C22C C21C H21H . . 108.7 ?
C17C C22C C21C . . 110.7(6) ?
C17C C22C H22G . . 109.5 ?
C17C C22C H22H . . 109.5 ?
C21C C22C H22G . . 109.5 ?
C21C C22C H22H . . 109.5 ?
H22G C22C H22H . . 108.1 ?
C4C C23C H23J . . 109.5 ?
C4C C23C H23K . . 109.5 ?
C4C C23C H23L . . 109.5 ?
H23J C23C H23K . . 109.5 ?
H23J C23C H23L . . 109.5 ?
H23K C23C H23L . . 109.5 ?
C4C C24C H24J . . 109.5 ?
C4C C24C H24K . . 109.5 ?
C4C C24C H24L . . 109.5 ?
H24J C24C H24K . . 109.5 ?
H24J C24C H24L . . 109.5 ?
H24K C24C H24L . . 109.5 ?
C10C C25C H25J . . 109.5 ?
C10C C25C H25K . . 109.5 ?
C10C C25C H25L . . 109.5 ?
H25J C25C H25K . . 109.5 ?
H25J C25C H25L . . 109.5 ?
H25K C25C H25L . . 109.5 ?
C8C C26C H26J . . 109.5 ?
C8C C26C H26K . . 109.5 ?
C8C C26C H26L . . 109.5 ?
H26J C26C H26K . . 109.5 ?
H26J C26C H26L . . 109.5 ?
H26K C26C H26L . . 109.5 ?
C14C C27C H27J . . 109.5 ?
C14C C27C H27K . . 109.5 ?
C14C C27C H27L . . 109.5 ?
H27J C27C H27K . . 109.5 ?
H27J C27C H27L . . 109.5 ?
H27K C27C H27L . . 109.5 ?
O1C C28C C17C . . 108.9(6) ?
O2C C28C O1C . . 121.8(8) ?
O2C C28C C17C . . 129.3(8) ?
C20C C29C H29J . . 109.5 ?
C20C C29C H29K . . 109.5 ?
C20C C29C H29L . . 109.5 ?
H29J C29C H29K . . 109.5 ?
H29J C29C H29L . . 109.5 ?
H29K C29C H29L . . 109.5 ?
C20C C30C H30J . . 109.5 ?
C20C C30C H30K . . 109.5 ?
C20C C30C H30L . . 109.5 ?
H30J C30C H30K . . 109.5 ?
H30J C30C H30L . . 109.5 ?
H30K C30C H30L . . 109.5 ?

loop_
_geom_bond_atom_site_label_1
_geom_bond_atom_site_label_2
_geom_bond_site_symmetry_2
_geom_bond_distance
_geom_bond_publ_flag
O13 H13 . 0.8196 ?
O13 C121 . 1.406(11) ?
C121 H12E . 0.9800 ?
C121 H12F . 0.9800 ?
C121 H12G . 0.9800 ?
O14 H14 . 0.8198 ?
O14 C122 . 1.413(11) ?
C122 H12H . 0.9800 ?
C122 H12I . 0.9800 ?
C122 H12J . 0.9800 ?
F1A C12A . 1.437(9) ?
O1A C13A . 1.470(9) ?
O1A C28A . 1.384(9) ?
O2A C28A . 1.204(10) ?
O3A H3A . 0.8194 ?
O3A C3A . 1.410(10) ?
C1A H1AA . 0.9900 ?
C1A H1AB . 0.9900 ?
C1A C2A . 1.513(11) ?
C1A C10A . 1.551(10) ?
C2A H2AA . 0.9900 ?
C2A H2AB . 0.9900 ?
C2A C3A . 1.519(11) ?
C3A H3AA . 1.0000 ?
C3A C4A . 1.562(11) ?
C4A C5A . 1.540(11) ?
C4A C23A . 1.538(12) ?
C4A C24A . 1.536(12) ?
C5A H5A . 1.0000 ?
C5A C6A . 1.542(10) ?
C5A C10A . 1.549(10) ?
C6A H6AA . 0.9900 ?
C6A H6AB . 0.9900 ?
C6A C7A . 1.514(12) ?
C7A H7AA . 0.9900 ?
C7A H7AB . 0.9900 ?
C7A C8A . 1.533(10) ?
C8A C9A . 1.565(9) ?
C8A C14A . 1.599(11) ?
C8A C26A . 1.548(11) ?
C9A H9A . 1.0000 ?
C9A C10A . 1.556(11) ?
C9A C11A . 1.526(10) ?
C10A C25A . 1.556(11) ?
C11A H11A . 0.9900 ?
C11A H11B . 0.9900 ?
C11A C12A . 1.501(11) ?
C12A H12A . 1.0000 ?
C12A C13A . 1.540(9) ?
C13A C14A . 1.561(10) ?
C13A C18A . 1.554(11) ?
C14A C15A . 1.549(9) ?
C14A C27A . 1.570(12) ?
C15A H15A . 0.9900 ?
C15A H15B . 0.9900 ?
C15A C16A . 1.520(11) ?
C16A H16A . 0.9900 ?
C16A H16B . 0.9900 ?
C16A C17A . 1.540(10) ?
C17A C18A . 1.519(10) ?
C17A C22A . 1.513(11) ?
C17A C28A . 1.527(12) ?
C18A H18A . 1.0000 ?
C18A C19A . 1.542(12) ?
C19A H19A . 0.9900 ?
C19A H19B . 0.9900 ?
C19A C20A . 1.544(12) ?
C20A C21A . 1.534(12) ?
C20A C29A . 1.540(12) ?
C20A C30A . 1.547(13) ?
C21A H21A . 0.9900 ?
C21A H21B . 0.9900 ?
C21A C22A . 1.536(12) ?
C22A H22A . 0.9900 ?
C22A H22B . 0.9900 ?
C23A H23A . 0.9800 ?
C23A H23B . 0.9800 ?
C23A H23C . 0.9800 ?
C24A H24A . 0.9800 ?
C24A H24B . 0.9800 ?
C24A H24C . 0.9800 ?
C25A H25A . 0.9800 ?
C25A H25B . 0.9800 ?
C25A H25C . 0.9800 ?
C26A H26A . 0.9800 ?
C26A H26B . 0.9800 ?
C26A H26C . 0.9800 ?
C27A H27A . 0.9800 ?
C27A H27B . 0.9800 ?
C27A H27C . 0.9800 ?
C29A H29A . 0.9800 ?
C29A H29B . 0.9800 ?
C29A H29C . 0.9800 ?
C30A H30A . 0.9800 ?
C30A H30B . 0.9800 ?
C30A H30C . 0.9800 ?
F1D C12D . 1.438(9) ?
O1D C13D . 1.495(9) ?
O1D C28D . 1.359(10) ?
O2D C28D . 1.217(10) ?
O3D H3D . 0.8200 ?
O3D C3D . 1.417(10) ?
C1D H1DA . 0.9900 ?
C1D H1DB . 0.9900 ?
C1D C2D . 1.524(12) ?
C1D C10D . 1.566(10) ?
C2D H2DA . 0.9900 ?
C2D H2DB . 0.9900 ?
C2D C3D . 1.507(11) ?
C3D H3DA . 1.0000 ?
C3D C4D . 1.550(12) ?
C4D C5D . 1.539(12) ?
C4D C23D . 1.543(12) ?
C4D C24D . 1.545(12) ?
C5D H5D . 1.0000 ?
C5D C6D . 1.534(11) ?
C5D C10D . 1.551(10) ?
C6D H6DA . 0.9900 ?
C6D H6DB . 0.9900 ?
C6D C7D . 1.514(11) ?
C7D H7DA . 0.9900 ?
C7D H7DB . 0.9900 ?
C7D C8D . 1.537(10) ?
C8D C9D . 1.562(10) ?
C8D C14D . 1.618(10) ?
C8D C26D . 1.554(11) ?
C9D H9D . 1.0000 ?
C9D C10D . 1.558(11) ?
C9D C11D . 1.552(10) ?
C10D C25D . 1.542(11) ?
C11D H11C . 0.9900 ?
C11D H11D . 0.9900 ?
C11D C12D . 1.512(11) ?
C12D H12D . 1.0000 ?
C12D C13D . 1.525(10) ?
C13D C14D . 1.548(9) ?
C13D C18D . 1.547(11) ?
C14D C15D . 1.541(10) ?
C14D C27D . 1.544(12) ?
C15D H15C . 0.9900 ?
C15D H15D . 0.9900 ?
C15D C16D . 1.535(12) ?
C16D H16C . 0.9900 ?
C16D H16D . 0.9900 ?
C16D C17D . 1.547(10) ?
C17D C18D . 1.532(10) ?
C17D C22D . 1.513(12) ?
C17D C28D . 1.524(11) ?
C18D H18D . 1.0000 ?
C18D C19D . 1.533(11) ?
C19D H19C . 0.9900 ?
C19D H19D . 0.9900 ?
C19D C20D . 1.544(11) ?
C20D C21D . 1.531(12) ?
C20D C29D . 1.526(11) ?
C20D C30D . 1.530(12) ?
C21D H21C . 0.9900 ?
C21D H21D . 0.9900 ?
C21D C22D . 1.532(11) ?
C22D H22C . 0.9900 ?
C22D H22D . 0.9900 ?
C23D H23D . 0.9800 ?
C23D H23E . 0.9800 ?
C23D H23F . 0.9800 ?
C24D H24D . 0.9800 ?
C24D H24E . 0.9800 ?
C24D H24F . 0.9800 ?
C25D H25D . 0.9800 ?
C25D H25E . 0.9800 ?
C25D H25F . 0.9800 ?
C26D H26D . 0.9800 ?
C26D H26E . 0.9800 ?
C26D H26F . 0.9800 ?
C27D H27D . 0.9800 ?
C27D H27E . 0.9800 ?
C27D H27F . 0.9800 ?
C29D H29D . 0.9800 ?
C29D H29E . 0.9800 ?
C29D H29F . 0.9800 ?
C30D H30D . 0.9800 ?
C30D H30E . 0.9800 ?
C30D H30F . 0.9800 ?
F1B C12B . 1.409(10) ?
O1B C13B . 1.483(9) ?
O1B C28B . 1.358(11) ?
O2B C28B . 1.218(10) ?
O3B H3B . 0.8198 ?
O3B C3B . 1.414(10) ?
C1B H1BA . 0.9900 ?
C1B H1BB . 0.9900 ?
C1B C2B . 1.503(11) ?
C1B C10B . 1.547(10) ?
C2B H2BA . 0.9900 ?
C2B H2BB . 0.9900 ?
C2B C3B . 1.537(11) ?
C3B H3BA . 1.0000 ?
C3B C4B . 1.527(10) ?
C4B C5B . 1.549(11) ?
C4B C23B . 1.553(11) ?
C4B C24B . 1.549(11) ?
C5B H5B . 1.0000 ?
C5B C6B . 1.528(10) ?
C5B C10B . 1.567(10) ?
C6B H6BA . 0.9900 ?
C6B H6BB . 0.9900 ?
C6B C7B . 1.516(11) ?
C7B H7BA . 0.9900 ?
C7B H7BB . 0.9900 ?
C7B C8B . 1.538(9) ?
C8B C9B . 1.567(10) ?
C8B C14B . 1.597(10) ?
C8B C26B . 1.557(10) ?
C9B H9B . 1.0000 ?
C9B C10B . 1.571(10) ?
C9B C11B . 1.531(11) ?
C10B C25B . 1.556(10) ?
C11B H11E . 0.9900 ?
C11B H11F . 0.9900 ?
C11B C12B . 1.513(12) ?
C12B H12B . 1.0000 ?
C12B C13B . 1.528(11) ?
C13B C14B . 1.551(10) ?
C13B C18B . 1.554(11) ?
C14B C15B . 1.557(10) ?
C14B C27B . 1.561(10) ?
C15B H15E . 0.9900 ?
C15B H15F . 0.9900 ?
C15B C16B . 1.520(11) ?
C16B H16E . 0.9900 ?
C16B H16F . 0.9900 ?
C16B C17B . 1.560(11) ?
C17B C18B . 1.544(10) ?
C17B C22B . 1.498(12) ?
C17B C28B . 1.507(11) ?
C18B H18B . 1.0000 ?
C18B C19B . 1.532(10) ?
C19B H19E . 0.9900 ?
C19B H19F . 0.9900 ?
C19B C20B . 1.557(11) ?
C20B C21B . 1.555(11) ?
C20B C29B . 1.537(11) ?
C20B C30B . 1.527(11) ?
C21B H21E . 0.9900 ?
C21B H21F . 0.9900 ?
C21B C22B . 1.520(12) ?
C22B H22E . 0.9900 ?
C22B H22F . 0.9900 ?
C23B H23G . 0.9800 ?
C23B H23H . 0.9800 ?
C23B H23I . 0.9800 ?
C24B H24G . 0.9800 ?
C24B H24H . 0.9800 ?
C24B H24I . 0.9800 ?
C25B H25G . 0.9800 ?
C25B H25H . 0.9800 ?
C25B H25I . 0.9800 ?
C26B H26G . 0.9800 ?
C26B H26H . 0.9800 ?
C26B H26I . 0.9800 ?
C27B H27G . 0.9800 ?
C27B H27H . 0.9800 ?
C27B H27I . 0.9800 ?
C29B H29G . 0.9800 ?
C29B H29H . 0.9800 ?
C29B H29I . 0.9800 ?
C30B H30G . 0.9800 ?
C30B H30H . 0.9800 ?
C30B H30I . 0.9800 ?
F1C C12C . 1.393(9) ?
O1C C13C . 1.488(9) ?
O1C C28C . 1.364(10) ?
O2C C28C . 1.210(10) ?
O3C H3C . 0.8203 ?
O3C C3C . 1.417(10) ?
C1C H1CA . 0.9900 ?
C1C H1CB . 0.9900 ?
C1C C2C . 1.518(11) ?
C1C C10C . 1.544(10) ?
C2C H2CA . 0.9900 ?
C2C H2CB . 0.9900 ?
C2C C3C . 1.543(10) ?
C3C H3CA . 1.0000 ?
C3C C4C . 1.538(11) ?
C4C C5C . 1.554(11) ?
C4C C23C . 1.536(11) ?
C4C C24C . 1.552(11) ?
C5C H5C . 1.0000 ?
C5C C6C . 1.521(10) ?
C5C C10C . 1.577(9) ?
C6C H6CA . 0.9900 ?
C6C H6CB . 0.9900 ?
C6C C7C . 1.513(11) ?
C7C H7CA . 0.9900 ?
C7C H7CB . 0.9900 ?
C7C C8C . 1.538(9) ?
C8C C9C . 1.574(10) ?
C8C C14C . 1.615(10) ?
C8C C26C . 1.551(10) ?
C9C H9C . 1.0000 ?
C9C C10C . 1.571(11) ?
C9C C11C . 1.532(9) ?
C10C C25C . 1.549(10) ?
C11C H11G . 0.9900 ?
C11C H11H . 0.9900 ?
C11C C12C . 1.493(12) ?
C12C H12C . 1.0000 ?
C12C C13C . 1.535(10) ?
C13C C14C . 1.549(9) ?
C13C C18C . 1.548(11) ?
C14C C15C . 1.556(10) ?
C14C C27C . 1.545(9) ?
C15C H15G . 0.9900 ?
C15C H15H . 0.9900 ?
C15C C16C . 1.504(11) ?
C16C H16G . 0.9900 ?
C16C H16H . 0.9900 ?
C16C C17C . 1.576(10) ?
C17C C18C . 1.525(11) ?
C17C C22C . 1.518(11) ?
C17C C28C . 1.521(11) ?
C18C H18C . 1.0000 ?
C18C C19C . 1.534(10) ?
C19C H19G . 0.9900 ?
C19C H19H . 0.9900 ?
C19C C20C . 1.538(11) ?
C20C C21C . 1.535(11) ?
C20C C29C . 1.557(10) ?
C20C C30C . 1.518(10) ?
C21C H21G . 0.9900 ?
C21C H21H . 0.9900 ?
C21C C22C . 1.524(11) ?
C22C H22G . 0.9900 ?
C22C H22H . 0.9900 ?
C23C H23J . 0.9800 ?
C23C H23K . 0.9800 ?
C23C H23L . 0.9800 ?
C24C H24J . 0.9800 ?
C24C H24K . 0.9800 ?
C24C H24L . 0.9800 ?
C25C H25J . 0.9800 ?
C25C H25K . 0.9800 ?
C25C H25L . 0.9800 ?
C26C H26J . 0.9800 ?
C26C H26K . 0.9800 ?
C26C H26L . 0.9800 ?
C27C H27J . 0.9800 ?
C27C H27K . 0.9800 ?
C27C H27L . 0.9800 ?
C29C H29J . 0.9800 ?
C29C H29K . 0.9800 ?
C29C H29L . 0.9800 ?
C30C H30J . 0.9800 ?
C30C H30K . 0.9800 ?
C30C H30L . 0.9800 ?

loop_
_geom_hbond_atom_site_label_D
_geom_hbond_atom_site_label_H
_geom_hbond_atom_site_label_A
_geom_hbond_site_symmetry_A
_geom_hbond_distance_DH
_geom_hbond_distance_HA
_geom_hbond_distance_DA
_geom_hbond_angle_DHA
_geom_hbond_publ_flag
O13 H13 O3A . 0.82 1.93 2.720(8) 160.7 yes
O14 H14 O3D 1_645 0.82 1.94 2.714(9) 157.3 yes
O3A H3A O3C 2_656 0.82 2.03 2.819(8) 163.1 yes
O3D H3D O3B 2 0.82 2.01 2.816(8) 165.8 yes
O3B H3B O14 2_645 0.82 2.01 2.715(8) 144.3 yes
O3C H3C O13 2_656 0.82 2.07 2.708(9) 135.0 yes

loop_
_geom_torsion_atom_site_label_1
_geom_torsion_atom_site_label_2
_geom_torsion_atom_site_label_3
_geom_torsion_atom_site_label_4
_geom_torsion_site_symmetry_1
_geom_torsion_site_symmetry_2
_geom_torsion_site_symmetry_3
_geom_torsion_site_symmetry_4
_geom_torsion
_geom_torsion_publ_flag
F1A C12A C13A O1A . . . . 162.2(6) ?
F1A C12A C13A C14A . . . . -81.1(8) ?
F1A C12A C13A C18A . . . . 56.5(8) ?
O1A C13A C14A C8A . . . . 67.9(7) ?
O1A C13A C14A C15A . . . . -54.4(7) ?
O1A C13A C14A C27A . . . . -170.8(5) ?
O1A C13A C18A C17A . . . . 47.2(6) ?
O1A C13A C18A C19A . . . . 174.2(7) ?
O3A C3A C4A C5A . . . . -179.9(6) ?
O3A C3A C4A C23A . . . . 62.4(8) ?
O3A C3A C4A C24A . . . . -52.7(9) ?
C1A C2A C3A O3A . . . . -175.0(6) ?
C1A C2A C3A C4A . . . . 57.8(9) ?
C2A C1A C10A C5A . . . . 51.6(8) ?
C2A C1A C10A C9A . . . . 167.6(6) ?
C2A C1A C10A C25A . . . . -71.6(8) ?
C2A C3A C4A C5A . . . . -52.3(8) ?
C2A C3A C4A C23A . . . . -170.0(7) ?
C2A C3A C4A C24A . . . . 74.9(9) ?
C3A C4A C5A C6A . . . . -175.7(7) ?
C3A C4A C5A C10A . . . . 52.2(9) ?
C4A C5A C6A C7A . . . . 162.3(7) ?
C4A C5A C10A C1A . . . . -51.6(9) ?
C4A C5A C10A C9A . . . . -168.4(6) ?
C4A C5A C10A C25A . . . . 67.0(8) ?
C5A C6A C7A C8A . . . . 54.2(9) ?
C6A C5A C10A C1A . . . . 174.9(6) ?
C6A C5A C10A C9A . . . . 58.1(8) ?
C6A C5A C10A C25A . . . . -66.5(8) ?
C6A C7A C8A C9A . . . . -43.3(9) ?
C6A C7A C8A C14A . . . . -162.3(7) ?
C6A C7A C8A C26A . . . . 75.7(8) ?
C7A C8A C9A C10A . . . . 43.1(9) ?
C7A C8A C9A C11A . . . . 177.2(7) ?
C7A C8A C14A C13A . . . . 179.5(6) ?
C7A C8A C14A C15A . . . . -59.8(8) ?
C7A C8A C14A C27A . . . . 60.0(8) ?
C8A C9A C10A C1A . . . . -166.7(6) ?
C8A C9A C10A C5A . . . . -50.7(8) ?
C8A C9A C10A C25A . . . . 75.4(8) ?
C8A C9A C11A C12A . . . . 54.8(8) ?
C8A C14A C15A C16A . . . . -162.0(7) ?
C9A C8A C14A C13A . . . . 58.3(7) ?
C9A C8A C14A C15A . . . . 179.0(6) ?
C9A C8A C14A C27A . . . . -61.1(7) ?
C9A C11A C12A F1A . . . . 76.5(7) ?
C9A C11A C12A C13A . . . . -41.2(9) ?
C10A C1A C2A C3A . . . . -57.9(9) ?
C10A C5A C6A C7A . . . . -62.0(9) ?
C10A C9A C11A C12A . . . . -169.7(6) ?
C11A C9A C10A C1A . . . . 61.3(8) ?
C11A C9A C10A C5A . . . . 177.3(6) ?
C11A C9A C10A C25A . . . . -56.6(8) ?
C11A C12A C13A O1A . . . . -79.9(8) ?
C11A C12A C13A C14A . . . . 36.8(9) ?
C11A C12A C13A C18A . . . . 174.4(6) ?
C12A C13A C14A C8A . . . . -46.2(8) ?
C12A C13A C14A C15A . . . . -168.5(6) ?
C12A C13A C14A C27A . . . . 75.1(8) ?
C12A C13A C18A C17A . . . . 155.5(6) ?
C12A C13A C18A C19A . . . . -77.5(9) ?
C13A O1A C28A O2A . . . . -176.9(8) ?
C13A O1A C28A C17A . . . . 4.7(8) ?
C13A C14A C15A C16A . . . . -39.8(9) ?
C13A C18A C19A C20A . . . . -179.4(6) ?
C14A C8A C9A C10A . . . . 163.8(6) ?
C14A C8A C9A C11A . . . . -62.1(8) ?
C14A C13A C18A C17A . . . . -67.5(8) ?
C14A C13A C18A C19A . . . . 59.5(9) ?
C14A C15A C16A C17A . . . . 44.7(9) ?
C15A C16A C17A C18A . . . . -60.8(9) ?
C15A C16A C17A C22A . . . . 172.8(6) ?
C15A C16A C17A C28A . . . . 45.6(8) ?
C16A C17A C18A C13A . . . . 66.2(8) ?
C16A C17A C18A C19A . . . . -70.3(8) ?
C16A C17A C22A C21A . . . . 71.0(8) ?
C16A C17A C28A O1A . . . . -88.5(7) ?
C16A C17A C28A O2A . . . . 93.2(11) ?
C17A C18A C19A C20A . . . . -57.3(8) ?
C18A C13A C14A C8A . . . . 177.5(6) ?
C18A C13A C14A C15A . . . . 55.2(8) ?
C18A C13A C14A C27A . . . . -61.2(8) ?
C18A C17A C22A C21A . . . . -55.1(9) ?
C18A C17A C28A O1A . . . . 25.9(8) ?
C18A C17A C28A O2A . . . . -152.4(10) ?
C18A C19A C20A C21A . . . . 54.2(9) ?
C18A C19A C20A C29A . . . . -68.7(9) ?
C18A C19A C20A C30A . . . . 172.2(7) ?
C19A C20A C21A C22A . . . . -54.1(10) ?
C20A C21A C22A C17A . . . . 54.4(9) ?
C22A C17A C18A C13A . . . . -165.5(6) ?
C22A C17A C18A C19A . . . . 58.1(9) ?
C22A C17A C28A O1A . . . . 144.5(6) ?
C22A C17A C28A O2A . . . . -33.8(13) ?
C23A C4A C5A C6A . . . . -60.2(9) ?
C23A C4A C5A C10A . . . . 167.7(7) ?
C24A C4A C5A C6A . . . . 60.1(9) ?
C24A C4A C5A C10A . . . . -72.0(9) ?
C26A C8A C9A C10A . . . . -72.9(8) ?
C26A C8A C9A C11A . . . . 61.2(8) ?
C26A C8A C14A C13A . . . . -63.2(7) ?
C26A C8A C14A C15A . . . . 57.5(8) ?
C26A C8A C14A C27A . . . . 177.4(6) ?
C27A C14A C15A C16A . . . . 76.4(8) ?
C28A O1A C13A C12A . . . . -149.1(6) ?
C28A O1A C13A C14A . . . . 88.9(7) ?
C28A O1A C13A C18A . . . . -32.4(7) ?
C28A C17A C18A C13A . . . . -44.2(7) ?
C28A C17A C18A C19A . . . . 179.4(6) ?
C28A C17A C22A C21A . . . . -166.9(7) ?
C29A C20A C21A C22A . . . . 69.3(9) ?
C30A C20A C21A C22A . . . . -171.8(7) ?
F1D C12D C13D O1D . . . . 161.7(5) ?
F1D C12D C13D C14D . . . . -81.3(8) ?
F1D C12D C13D C18D . . . . 56.7(8) ?
O1D C13D C14D C8D . . . . 68.0(7) ?
O1D C13D C14D C15D . . . . -53.6(8) ?
O1D C13D C14D C27D . . . . -170.5(6) ?
O1D C13D C18D C17D . . . . 46.1(6) ?
O1D C13D C18D C19D . . . . 172.4(6) ?
O3D C3D C4D C5D . . . . 179.0(6) ?
O3D C3D C4D C23D . . . . 62.1(8) ?
O3D C3D C4D C24D . . . . -53.6(9) ?
C1D C2D C3D O3D . . . . -174.5(6) ?
C1D C2D C3D C4D . . . . 57.0(9) ?
C2D C1D C10D C5D . . . . 51.5(8) ?
C2D C1D C10D C9D . . . . 166.9(6) ?
C2D C1D C10D C25D . . . . -72.6(8) ?
C2D C3D C4D C5D . . . . -52.6(8) ?
C2D C3D C4D C23D . . . . -169.6(7) ?
C2D C3D C4D C24D . . . . 74.8(9) ?
C3D C4D C5D C6D . . . . -176.3(7) ?
C3D C4D C5D C10D . . . . 52.4(8) ?
C4D C5D C6D C7D . . . . 162.2(6) ?
C4D C5D C10D C1D . . . . -52.0(9) ?
C4D C5D C10D C9D . . . . -168.0(6) ?
C4D C5D C10D C25D . . . . 66.7(9) ?
C5D C6D C7D C8D . . . . 54.4(9) ?
C6D C5D C10D C1D . . . . 174.8(6) ?
C6D C5D C10D C9D . . . . 58.8(8) ?
C6D C5D C10D C25D . . . . -66.5(9) ?
C6D C7D C8D C9D . . . . -42.7(9) ?
C6D C7D C8D C14D . . . . -161.2(6) ?
C6D C7D C8D C26D . . . . 76.6(8) ?
C7D C8D C9D C10D . . . . 42.9(9) ?
C7D C8D C9D C11D . . . . 176.6(6) ?
C7D C8D C14D C13D . . . . 179.3(6) ?
C7D C8D C14D C15D . . . . -60.3(8) ?
C7D C8D C14D C27D . . . . 58.6(8) ?
C8D C9D C10D C1D . . . . -166.7(6) ?
C8D C9D C10D C5D . . . . -50.7(8) ?
C8D C9D C10D C25D . . . . 76.3(8) ?
C8D C9D C11D C12D . . . . 55.9(8) ?
C8D C14D C15D C16D . . . . -160.9(7) ?
C9D C8D C14D C13D . . . . 58.1(8) ?
C9D C8D C14D C15D . . . . 178.5(6) ?
C9D C8D C14D C27D . . . . -62.6(7) ?
C9D C11D C12D F1D . . . . 76.8(7) ?
C9D C11D C12D C13D . . . . -42.0(10) ?
C10D C1D C2D C3D . . . . -56.5(9) ?
C10D C5D C6D C7D . . . . -63.2(9) ?
C10D C9D C11D C12D . . . . -168.7(6) ?
C11D C9D C10D C1D . . . . 61.4(8) ?
C11D C9D C10D C5D . . . . 177.3(6) ?
C11D C9D C10D C25D . . . . -55.6(8) ?
C11D C12D C13D O1D . . . . -78.7(8) ?
C11D C12D C13D C14D . . . . 38.3(10) ?
C11D C12D C13D C18D . . . . 176.3(7) ?
C12D C13D C14D C8D . . . . -46.2(9) ?
C12D C13D C14D C15D . . . . -167.8(7) ?
C12D C13D C14D C27D . . . . 75.3(8) ?
C12D C13D C18D C17D . . . . 153.7(6) ?
C12D C13D C18D C19D . . . . -79.9(9) ?
C13D O1D C28D O2D . . . . -174.1(7) ?
C13D O1D C28D C17D . . . . 4.8(8) ?
C13D C14D C15D C16D . . . . -39.4(9) ?
C13D C18D C19D C20D . . . . -179.0(6) ?
C14D C8D C9D C10D . . . . 163.2(6) ?
C14D C8D C9D C11D . . . . -63.1(8) ?
C14D C13D C18D C17D . . . . -68.2(8) ?
C14D C13D C18D C19D . . . . 58.1(9) ?
C14D C15D C16D C17D . . . . 43.4(10) ?
C15D C16D C17D C18D . . . . -59.1(9) ?
C15D C16D C17D C22D . . . . 174.7(6) ?
C15D C16D C17D C28D . . . . 46.7(8) ?
C16D C17D C18D C13D . . . . 66.5(7) ?
C16D C17D C18D C19D . . . . -68.9(8) ?
C16D C17D C22D C21D . . . . 70.1(8) ?
C16D C17D C28D O1D . . . . -88.9(7) ?
C16D C17D C28D O2D . . . . 89.9(10) ?
C17D C18D C19D C20D . . . . -57.4(8) ?
C18D C13D C14D C8D . . . . 176.9(6) ?
C18D C13D C14D C15D . . . . 55.3(8) ?
C18D C13D C14D C27D . . . . -61.6(8) ?
C18D C17D C22D C21D . . . . -55.7(8) ?
C18D C17D C28D O1D . . . . 25.0(7) ?
C18D C17D C28D O2D . . . . -156.2(8) ?
C18D C19D C20D C21D . . . . 52.9(8) ?
C18D C19D C20D C29D . . . . -71.7(8) ?
C18D C19D C20D C30D . . . . 170.8(7) ?
C19D C20D C21D C22D . . . . -52.3(9) ?
C20D C21D C22D C17D . . . . 53.5(9) ?
C22D C17D C18D C13D . . . . -165.0(6) ?
C22D C17D C18D C19D . . . . 59.6(8) ?
C22D C17D C28D O1D . . . . 143.3(6) ?
C22D C17D C28D O2D . . . . -37.9(12) ?
C23D C4D C5D C6D . . . . -61.0(9) ?
C23D C4D C5D C10D . . . . 167.7(7) ?
C24D C4D C5D C6D . . . . 58.5(9) ?
C24D C4D C5D C10D . . . . -72.8(9) ?
C26D C8D C9D C10D . . . . -74.0(8) ?
C26D C8D C9D C11D . . . . 59.7(8) ?
C26D C8D C14D C13D . . . . -62.9(8) ?
C26D C8D C14D C15D . . . . 57.5(8) ?
C26D C8D C14D C27D . . . . 176.4(6) ?
C27D C14D C15D C16D . . . . 78.5(8) ?
C28D O1D C13D C12D . . . . -148.4(6) ?
C28D O1D C13D C14D . . . . 88.7(7) ?
C28D O1D C13D C18D . . . . -32.1(7) ?
C28D C17D C18D C13D . . . . -43.3(7) ?
C28D C17D C18D C19D . . . . -178.7(6) ?
C28D C17D C22D C21D . . . . -167.2(7) ?
C29D C20D C21D C22D . . . . 72.3(9) ?
C30D C20D C21D C22D . . . . -169.9(7) ?
F1B C12B C13B O1B . . . . 164.5(6) ?
F1B C12B C13B C14B . . . . -78.7(8) ?
F1B C12B C13B C18B . . . . 58.7(8) ?
O1B C13B C14B C8B . . . . 66.1(7) ?
O1B C13B C14B C15B . . . . -55.9(7) ?
O1B C13B C14B C27B . . . . -171.2(6) ?
O1B C13B C18B C17B . . . . 47.7(6) ?
O1B C13B C18B C19B . . . . 175.3(7) ?
O3B C3B C4B C5B . . . . -177.0(6) ?
O3B C3B C4B C23B . . . . 66.4(8) ?
O3B C3B C4B C24B . . . . -50.5(8) ?
C1B C2B C3B O3B . . . . 178.5(6) ?
C1B C2B C3B C4B . . . . 54.3(9) ?
C2B C1B C10B C5B . . . . 53.6(8) ?
C2B C1B C10B C9B . . . . 169.2(6) ?
C2B C1B C10B C25B . . . . -69.7(8) ?
C2B C3B C4B C5B . . . . -51.5(8) ?
C2B C3B C4B C23B . . . . -168.1(7) ?
C2B C3B C4B C24B . . . . 75.0(8) ?
C3B C4B C5B C6B . . . . -175.8(6) ?
C3B C4B C5B C10B . . . . 53.9(8) ?
C4B C5B C6B C7B . . . . 165.3(6) ?
C4B C5B C10B C1B . . . . -53.6(7) ?
C4B C5B C10B C9B . . . . -170.3(6) ?
C4B C5B C10B C25B . . . . 64.8(8) ?
C5B C6B C7B C8B . . . . 56.5(8) ?
C6B C5B C10B C1B . . . . 174.5(6) ?
C6B C5B C10B C9B . . . . 57.8(7) ?
C6B C5B C10B C25B . . . . -67.0(8) ?
C6B C7B C8B C9B . . . . -47.4(8) ?
C6B C7B C8B C14B . . . . -165.5(6) ?
C6B C7B C8B C26B . . . . 72.3(8) ?
C7B C8B C9B C10B . . . . 46.8(8) ?
C7B C8B C9B C11B . . . . 178.6(6) ?
C7B C8B C14B C13B . . . . 179.8(6) ?
C7B C8B C14B C15B . . . . -60.2(8) ?
C7B C8B C14B C27B . . . . 58.7(7) ?
C8B C9B C10B C1B . . . . -167.0(6) ?
C8B C9B C10B C5B . . . . -52.0(8) ?
C8B C9B C10B C25B . . . . 74.7(8) ?
C8B C9B C11B C12B . . . . 54.1(9) ?
C8B C14B C15B C16B . . . . -161.7(6) ?
C9B C8B C14B C13B . . . . 59.8(7) ?
C9B C8B C14B C15B . . . . 179.9(6) ?
C9B C8B C14B C27B . . . . -61.3(7) ?
C9B C11B C12B F1B . . . . 76.2(8) ?
C9B C11B C12B C13B . . . . -43.1(10) ?
C10B C1B C2B C3B . . . . -56.4(8) ?
C10B C5B C6B C7B . . . . -61.8(8) ?
C10B C9B C11B C12B . . . . -173.0(7) ?
C11B C9B C10B C1B . . . . 63.0(8) ?
C11B C9B C10B C5B . . . . 178.0(6) ?
C11B C9B C10B C25B . . . . -55.3(8) ?
C11B C12B C13B O1B . . . . -76.2(8) ?
C11B C12B C13B C14B . . . . 40.7(10) ?
C11B C12B C13B C18B . . . . 178.0(7) ?
C12B C13B C14B C8B . . . . -49.4(8) ?
C12B C13B C14B C15B . . . . -171.4(6) ?
C12B C13B C14B C27B . . . . 73.2(8) ?
C12B C13B C18B C17B . . . . 157.6(6) ?
C12B C13B C18B C19B . . . . -74.8(9) ?
C13B O1B C28B O2B . . . . -175.1(8) ?
C13B O1B C28B C17B . . . . 4.2(9) ?
C13B C14B C15B C16B . . . . -39.8(8) ?
C13B C18B C19B C20B . . . . -179.1(7) ?
C14B C8B C9B C10B . . . . 166.6(6) ?
C14B C8B C9B C11B . . . . -61.7(7) ?
C14B C13B C18B C17B . . . . -67.1(8) ?
C14B C13B C18B C19B . . . . 60.5(10) ?
C14B C15B C16B C17B . . . . 47.3(9) ?
C15B C16B C17B C18B . . . . -63.5(8) ?
C15B C16B C17B C22B . . . . 170.6(6) ?
C15B C16B C17B C28B . . . . 41.6(9) ?
C16B C17B C18B C13B . . . . 66.8(7) ?
C16B C17B C18B C19B . . . . -70.7(8) ?
C16B C17B C22B C21B . . . . 72.2(9) ?
C16B C17B C28B O1B . . . . -86.3(8) ?
C16B C17B C28B O2B . . . . 92.9(11) ?
C17B C18B C19B C20B . . . . -56.6(8) ?
C18B C13B C14B C8B . . . . 175.9(6) ?
C18B C13B C14B C15B . . . . 53.9(8) ?
C18B C13B C14B C27B . . . . -61.4(8) ?
C18B C17B C22B C21B . . . . -51.8(9) ?
C18B C17B C28B O1B . . . . 26.5(8) ?
C18B C17B C28B O2B . . . . -154.3(10) ?
C18B C19B C20B C21B . . . . 54.9(8) ?
C18B C19B C20B C29B . . . . -66.2(8) ?
C18B C19B C20B C30B . . . . 173.9(7) ?
C19B C20B C21B C22B . . . . -53.7(9) ?
C20B C21B C22B C17B . . . . 52.1(9) ?
C22B C17B C18B C13B . . . . -166.9(6) ?
C22B C17B C18B C19B . . . . 55.6(8) ?
C22B C17B C28B O1B . . . . 146.3(7) ?
C22B C17B C28B O2B . . . . -34.5(13) ?
C23B C4B C5B C6B . . . . -59.8(8) ?
C23B C4B C5B C10B . . . . 169.9(6) ?
C24B C4B C5B C6B . . . . 59.2(8) ?
C24B C4B C5B C10B . . . . -71.1(8) ?
C26B C8B C9B C10B . . . . -69.7(8) ?
C26B C8B C9B C11B . . . . 62.1(8) ?
C26B C8B C14B C13B . . . . -62.6(8) ?
C26B C8B C14B C15B . . . . 57.5(8) ?
C26B C8B C14B C27B . . . . 176.3(6) ?
C27B C14B C15B C16B . . . . 76.8(8) ?
C28B O1B C13B C12B . . . . -148.7(7) ?
C28B O1B C13B C14B . . . . 90.1(7) ?
C28B O1B C13B C18B . . . . -32.9(7) ?
C28B C17B C18B C13B . . . . -44.7(7) ?
C28B C17B C18B C19B . . . . 177.8(6) ?
C28B C17B C22B C21B . . . . -163.3(7) ?
C29B C20B C21B C22B . . . . 69.3(8) ?
C30B C20B C21B C22B . . . . -172.1(7) ?
F1C C12C C13C O1C . . . . 163.8(6) ?
F1C C12C C13C C14C . . . . -79.7(8) ?
F1C C12C C13C C18C . . . . 57.3(8) ?
O1C C13C C14C C8C . . . . 65.3(7) ?
O1C C13C C14C C15C . . . . -56.1(8) ?
O1C C13C C14C C27C . . . . -171.6(6) ?
O1C C13C C18C C17C . . . . 47.3(6) ?
O1C C13C C18C C19C . . . . 177.2(7) ?
O3C C3C C4C C5C . . . . -175.9(6) ?
O3C C3C C4C C23C . . . . 66.0(8) ?
O3C C3C C4C C24C . . . . -51.1(8) ?
C1C C2C C3C O3C . . . . 178.4(6) ?
C1C C2C C3C C4C . . . . 55.4(9) ?
C2C C1C C10C C5C . . . . 54.2(8) ?
C2C C1C C10C C9C . . . . 168.4(6) ?
C2C C1C C10C C25C . . . . -69.5(7) ?
C2C C3C C4C C5C . . . . -51.9(8) ?
C2C C3C C4C C23C . . . . -170.0(7) ?
C2C C3C C4C C24C . . . . 72.9(8) ?
C3C C4C C5C C6C . . . . -175.3(6) ?
C3C C4C C5C C10C . . . . 53.2(8) ?
C4C C5C C6C C7C . . . . 164.7(6) ?
C4C C5C C10C C1C . . . . -53.4(8) ?
C4C C5C C10C C9C . . . . -169.3(6) ?
C4C C5C C10C C25C . . . . 65.6(8) ?
C5C C6C C7C C8C . . . . 55.9(8) ?
C6C C5C C10C C1C . . . . 173.8(6) ?
C6C C5C C10C C9C . . . . 57.8(7) ?
C6C C5C C10C C25C . . . . -67.3(8) ?
C6C C7C C8C C9C . . . . -47.6(8) ?
C6C C7C C8C C14C . . . . -164.4(6) ?
C6C C7C C8C C26C . . . . 73.1(8) ?
C7C C8C C9C C10C . . . . 48.5(8) ?
C7C C8C C9C C11C . . . . 178.6(6) ?
C7C C8C C14C C13C . . . . -179.9(6) ?
C7C C8C C14C C15C . . . . -59.9(7) ?
C7C C8C C14C C27C . . . . 58.7(7) ?
C8C C9C C10C C1C . . . . -167.4(6) ?
C8C C9C C10C C5C . . . . -53.0(7) ?
C8C C9C C10C C25C . . . . 73.6(7) ?
C8C C9C C11C C12C . . . . 55.8(8) ?
C8C C14C C15C C16C . . . . -162.0(6) ?
C9C C8C C14C C13C . . . . 61.2(7) ?
C9C C8C C14C C15C . . . . -178.9(5) ?
C9C C8C C14C C27C . . . . -60.3(7) ?
C9C C11C C12C F1C . . . . 75.4(8) ?
C9C C11C C12C C13C . . . . -44.3(9) ?
C10C C1C C2C C3C . . . . -57.5(8) ?
C10C C5C C6C C7C . . . . -61.4(8) ?
C10C C9C C11C C12C . . . . -172.8(6) ?
C11C C9C C10C C1C . . . . 64.8(7) ?
C11C C9C C10C C5C . . . . 179.2(6) ?
C11C C9C C10C C25C . . . . -54.1(8) ?
C11C C12C C13C O1C . . . . -75.3(7) ?
C11C C12C C13C C14C . . . . 41.1(9) ?
C11C C12C C13C C18C . . . . 178.2(6) ?
C12C C13C C14C C8C . . . . -49.9(8) ?
C12C C13C C14C C15C . . . . -171.3(6) ?
C12C C13C C14C C27C . . . . 73.2(8) ?
C12C C13C C18C C17C . . . . 157.8(6) ?
C12C C13C C18C C19C . . . . -72.3(9) ?
C13C O1C C28C O2C . . . . -174.4(8) ?
C13C O1C C28C C17C . . . . 3.8(8) ?
C13C C14C C15C C16C . . . . -40.6(9) ?
C13C C18C C19C C20C . . . . -179.6(7) ?
C14C C8C C9C C10C . . . . 167.2(5) ?
C14C C8C C9C C11C . . . . -62.8(7) ?
C14C C13C C18C C17C . . . . -67.1(7) ?
C14C C13C C18C C19C . . . . 62.8(10) ?
C14C C15C C16C C17C . . . . 48.1(9) ?
C15C C16C C17C C18C . . . . -64.6(8) ?
C15C C16C C17C C22C . . . . 170.4(6) ?
C15C C16C C17C C28C . . . . 41.8(9) ?
C16C C17C C18C C13C . . . . 67.8(7) ?
C16C C17C C18C C19C . . . . -71.0(8) ?
C16C C17C C22C C21C . . . . 72.0(9) ?
C16C C17C C28C O1C . . . . -86.4(8) ?
C16C C17C C28C O2C . . . . 91.6(11) ?
C17C C18C C19C C20C . . . . -55.2(8) ?
C18C C13C C14C C8C . . . . 174.9(6) ?
C18C C13C C14C C15C . . . . 53.5(8) ?
C18C C13C C14C C27C . . . . -62.1(8) ?
C18C C17C C22C C21C . . . . -51.1(9) ?
C18C C17C C28C O1C . . . . 26.8(8) ?
C18C C17C C28C O2C . . . . -155.2(9) ?
C18C C19C C20C C21C . . . . 54.3(8) ?
C18C C19C C20C C29C . . . . -65.9(8) ?
C18C C19C C20C C30C . . . . 174.8(6) ?
C19C C20C C21C C22C . . . . -55.2(8) ?
C20C C21C C22C C17C . . . . 53.1(9) ?
C22C C17C C18C C13C . . . . -167.2(6) ?
C22C C17C C18C C19C . . . . 54.0(8) ?
C22C C17C C28C O1C . . . . 146.8(7) ?
C22C C17C C28C O2C . . . . -35.2(13) ?
C23C C4C C5C C6C . . . . -58.0(8) ?
C23C C4C C5C C10C . . . . 170.5(6) ?
C24C C4C C5C C6C . . . . 61.1(8) ?
C24C C4C C5C C10C . . . . -70.5(8) ?
C26C C8C C9C C10C . . . . -68.5(7) ?
C26C C8C C9C C11C . . . . 61.5(8) ?
C26C C8C C14C C13C . . . . -62.0(8) ?
C26C C8C C14C C15C . . . . 57.9(8) ?
C26C C8C C14C C27C . . . . 176.5(6) ?
C27C C14C C15C C16C . . . . 76.4(8) ?
C28C O1C C13C C12C . . . . -149.5(7) ?
C28C O1C C13C C14C . . . . 90.0(7) ?
C28C O1C C13C C18C . . . . -32.2(7) ?
C28C C17C C18C C13C . . . . -44.9(6) ?
C28C C17C C18C C19C . . . . 176.3(6) ?
C28C C17C C22C C21C . . . . -163.4(7) ?
C29C C20C C21C C22C . . . . 66.8(8) ?
C30C C20C C21C C22C . . . . -175.4(7) ?

loop_
_twin_individual_id
_twin_individual_mass_fraction_refined
1 0.9428(16)
2 0.0572(16)
